data_1570891
loop_
_publ_author_name
'Liao, Qiuyan'
'Li, Aisen'
'Huang, Arui'
'Wang, Jiaqiang'
'Chang, Kai'
'Li, Hehua'
'Yao, Pengfei'
'Zhong, Cheng'
'Xie, Peidong'
'Wang, Jinfeng'
'Li, Zhen'
'Li, Qianqian'

_publ_section_title
;
 Controllable &#x3c0;-&#x3c0; coupling of intramolecular dimer models in
 aggregated states.
;
_journal_issue 12
_journal_name_full 'Chemical science'
_journal_page_first 4364
_journal_page_last 4373
_journal_paper_doi 10.1039/d3sc05533g
_journal_volume 15
_journal_year 2024
_chemical_formula_moiety 'C51 H46 O'
_chemical_formula_sum 'C51 H46 O'
_chemical_formula_weight 674.876
_space_group_crystal_system triclinic
_space_group_IT_number 2
_space_group_name_Hall '-P 1'
_space_group_name_H-M_alt 'P -1'
_symmetry_Int_Tables_number 2
_audit_creation_date 2021-07-27
_audit_creation_method
;
Olex2 1.3
(compiled 2020.07.31 svn.rc2a77460 for OlexSys, GUI svn.r6145)
;
_audit_update_record
;
2022-06-20 deposited with the CCDC.	2024-02-01 downloaded from the CCDC.
;
_cell_angle_alpha 83.855(2)
_cell_angle_beta 81.230(2)
_cell_angle_gamma 81.719(2)
_cell_formula_units_Z 4
_cell_length_a 11.3817(17)
_cell_length_b 18.157(3)
_cell_length_c 19.306(3)
_cell_measurement_reflns_used 9861
_cell_measurement_temperature 293(2)
_cell_measurement_theta_max 31.834
_cell_measurement_theta_min 2.273
_cell_volume 3887.2(11)
_computing_cell_refinement 'SAINT v7.68A (Bruker, 2009)'
_computing_data_collection 'Bruker APEX2'
_computing_data_reduction 'SAINT v7.68A (Bruker, 2009)'
_computing_molecular_graphics 'Olex2 1.3 (Dolomanov et al., 2009)'
_computing_publication_material 'Olex2 1.3 (Dolomanov et al., 2009)'
_computing_structure_refinement 'olex2.refine 1.3 (Bourhis et al., 2015)'
_computing_structure_solution 'XS (Sheldrick, 2008)'
_diffrn_ambient_temperature 293(2)
_diffrn_measured_fraction_theta_full 0.9713
_diffrn_measured_fraction_theta_max 0.9718
_diffrn_measurement_device_type 'Bruker APEX-II CCD'
_diffrn_measurement_method '\f and \w scans'
_diffrn_radiation_type 'Mo K\a'
_diffrn_radiation_wavelength 0.71073
_diffrn_reflns_av_R_equivalents 0.0423
_diffrn_reflns_av_unetI/netI 0.0765
_diffrn_reflns_Laue_measured_fraction_full 0.9713
_diffrn_reflns_Laue_measured_fraction_max 0.9718
_diffrn_reflns_limit_h_max 16
_diffrn_reflns_limit_h_min -14
_diffrn_reflns_limit_k_max 27
_diffrn_reflns_limit_k_min -26
_diffrn_reflns_limit_l_max 24
_diffrn_reflns_limit_l_min -28
_diffrn_reflns_number 37364
_diffrn_reflns_point_group_measured_fraction_full 0.9713
_diffrn_reflns_point_group_measured_fraction_max 0.9718
_diffrn_reflns_theta_full 25.2417
_diffrn_reflns_theta_max 25.50
_diffrn_reflns_theta_min 1.63
_diffrn_source_current 30.0
_diffrn_source_power 1.5
_diffrn_source_voltage 50.0
_exptl_absorpt_coefficient_mu 0.067
_exptl_absorpt_correction_T_max 0.7463
_exptl_absorpt_correction_T_min 0.5313
_exptl_absorpt_correction_type multi-scan
_exptl_absorpt_process_details 'SADABS-2008/1 (Bruker,2008)'
_exptl_crystal_colour 'clear yellowish colourless'
_exptl_crystal_colour_lustre clear
_exptl_crystal_colour_modifier yellowish
_exptl_crystal_colour_primary colourless
_exptl_crystal_density_diffrn 1.153
_exptl_crystal_description needle
_exptl_crystal_F_000 1440.643
_exptl_crystal_preparation 'Solvent evaporation'
_exptl_crystal_recrystallization_method 'Solvent evaporation'
_exptl_crystal_size_max 0.15
_exptl_crystal_size_mid 0.12
_exptl_crystal_size_min 0.1
_refine_diff_density_max 0.3464
_refine_diff_density_min -0.3128
_refine_diff_density_rms 0.0619
_refine_ls_d_res_high 0.8255
_refine_ls_d_res_low 12.4997
_refine_ls_extinction_expression Fc^*^=kFc[1+0.001xFc^2^\l^3^/sin(2\q)]^-1/4^
_refine_ls_goodness_of_fit_ref 1.0625
_refine_ls_hydrogen_treatment constr
_refine_ls_matrix_type full
_refine_ls_number_constraints 191
_refine_ls_number_parameters 1047
_refine_ls_number_reflns 14065
_refine_ls_number_restraints 114
_refine_ls_restrained_S_all 1.0579
_refine_ls_R_factor_all 0.1008
_refine_ls_R_factor_gt 0.0731
_refine_ls_shift/su_max 0.0004
_refine_ls_shift/su_mean 0.0000
_refine_ls_structure_factor_coef Fsqd
_refine_ls_weighting_details 'w=1/[\s^2^(Fo^2^)+(0.0851P)^2^+2.9885P] where P=(Fo^2^+2Fc^2^)/3'
_refine_ls_weighting_scheme calc
_refine_ls_wR_factor_gt 0.1960
_refine_ls_wR_factor_ref 0.2234
_reflns_Friedel_coverage 0.0
_reflns_limit_h_max 13
_reflns_limit_h_min -13
_reflns_limit_k_max 21
_reflns_limit_k_min -21
_reflns_limit_l_max 23
_reflns_limit_l_min 0
_reflns_number_gt 9821
_reflns_number_total 14065
_reflns_threshold_expression I>=2u(I)
_cod_data_source_file d3sc05533g4.cif
_cod_data_source_block mo_190713b_0m
_cod_depositor_comments 'Adding full bibliography for 1570870--1570891.cif.'
_cod_database_code 1570891
_olex2_refinement_description
;
1. Fixed Uiso
 At 1.2 times of:
  All C(H) groups
 At 1.5 times of:
  All C(H,H,H) groups
2. Restrained distances
 C20A-C22A \\sim C20A-C22B
 with sigma of 0.02
 C20A-C21A \\sim C20A-C21B
 with sigma of 0.02
 C20A-C23A \\sim C20A-C23B
 with sigma of 0.02
 C14-C15 \\sim C14-C0AA
 with sigma of 0.02
 C14-C17 \\sim C14-C2AA
 with sigma of 0.02
 C14-C16 \\sim C14-C1AA
 with sigma of 0.02
 C21-C20 \\sim C5AA-C20
 with sigma of 0.02
 C20-C22 \\sim C20-C4AA
 with sigma of 0.02
 C20-C23 \\sim C20-C3AA
 with sigma of 0.02
3. Uiso/Uaniso restraints and constraints
Uanis(C23B) \\sim Ueq, Uanis(C22B) \\sim Ueq, Uanis(C21B) \\sim Ueq,
Uanis(C0AA) \\sim Ueq, Uanis(C17) \\sim Ueq, Uanis(C2AA) \\sim Ueq, Uanis(C16)
\\sim Ueq, Uanis(C1AA) \\sim Ueq, Uanis(C4AA) \\sim Ueq, Uanis(C21) \\sim Ueq,
Uanis(C5AA) \\sim Ueq, Uanis(C3AA) \\sim Ueq, Uanis(C22) \\sim Ueq, Uanis(C23)
\\sim Ueq, Uanis(C21A) \\sim Ueq, Uanis(C15) \\sim Ueq: with sigma of 0.01 and
sigma for terminal atoms of 0.02
4. Others
 Sof(C21B)=Sof(H21g)=Sof(H21h)=Sof(H21i)=Sof(C23B)=Sof(H23g)=Sof(H23h)=
 Sof(H23i)=Sof(C22B)=Sof(H22g)=Sof(H22h)=Sof(H22i)=Sof(H21g)=Sof(H21h)=
 Sof(H21i)=Sof(H23g)=Sof(H23h)=Sof(H23i)=Sof(H22g)=Sof(H22h)=Sof(H22i)=1-FVAR(1)
 Sof(C22A)=Sof(H22d)=Sof(H22e)=Sof(H22f)=Sof(C21A)=Sof(H21d)=Sof(H21e)=
 Sof(H21f)=Sof(C23A)=Sof(H23d)=Sof(H23e)=Sof(H23f)=Sof(H22d)=Sof(H22e)=
 Sof(H22f)=Sof(H21d)=Sof(H21e)=Sof(H21f)=Sof(H23d)=Sof(H23e)=Sof(H23f)=FVAR(1)
 Sof(C0AA)=Sof(H0Aa)=Sof(H0Ab)=Sof(H0Ac)=Sof(C1AA)=Sof(H1Aa)=Sof(H1Ab)=
 Sof(H1Ac)=Sof(C2AA)=Sof(H2Aa)=Sof(H2Ab)=Sof(H2Ac)=Sof(H0Aa)=Sof(H0Ab)=
 Sof(H0Ac)=Sof(H1Aa)=Sof(H1Ab)=Sof(H1Ac)=Sof(H2Aa)=Sof(H2Ab)=Sof(H2Ac)=1-FVAR(2)
 Sof(C15)=Sof(H15a)=Sof(H15b)=Sof(H15c)=Sof(C17)=Sof(H17a)=Sof(H17b)=Sof(H17c)=
 Sof(C16)=Sof(H16a)=Sof(H16b)=Sof(H16c)=Sof(H15a)=Sof(H15b)=Sof(H15c)=Sof(H17a)=
 Sof(H17b)=Sof(H17c)=Sof(H16a)=Sof(H16b)=Sof(H16c)=FVAR(2)
 Sof(C3AA)=Sof(H3Aa)=Sof(H3Ab)=Sof(H3Ac)=Sof(C4AA)=Sof(H4Aa)=Sof(H4Ab)=
 Sof(H4Ac)=Sof(C5AA)=Sof(H5Aa)=Sof(H5Ab)=Sof(H5Ac)=Sof(H3Aa)=Sof(H3Ab)=
 Sof(H3Ac)=Sof(H4Aa)=Sof(H4Ab)=Sof(H4Ac)=Sof(H5Aa)=Sof(H5Ab)=Sof(H5Ac)=1-FVAR(3)
 Sof(C21)=Sof(H21a)=Sof(H21b)=Sof(H21c)=Sof(C22)=Sof(H22a)=Sof(H22b)=Sof(H22c)=
 Sof(C23)=Sof(H23a)=Sof(H23b)=Sof(H23c)=Sof(H21a)=Sof(H21b)=Sof(H21c)=Sof(H22a)=
 Sof(H22b)=Sof(H22c)=Sof(H23a)=Sof(H23b)=Sof(H23c)=FVAR(3)
5.a Aromatic/amide H refined with riding coordinates:
 C2(H2), C6(H6), C11(H11), C13(H13), C31(H31), C45(H45), C34(H34), C35(H35),
 C36(H36), C37(H37), C26(H26), C29(H29), C28(H28), C27(H27), C48(H48), C51(H51),
  C50(H50), C49(H49), C40(H40), C43(H43), C42(H42), C41(H41), C13A(H13A),
 C11A(H11A), C6A(H6A), C2A(H2A), C45A(H45A), C31A(H31A), C40A(H40A), C43A(H43A),
  C42A(H42A), C41A(H41A), C48A(H48A), C51A(H51A), C50A(H50A), C49A(H49A),
 C26A(H26A), C27A(H27A), C28A(H28A), C29A(H29A), C34A(H34A), C35A(H35A),
 C36A(H36A), C37A(H37A)
5.b Idealised Me refined as rotating group:
 C21(H21a,H21b,H21c), C19(H19a,H19b,H19c), C18(H18a,H18b,H18c), C15(H15a,H15b,
 H15c), C22(H22a,H22b,H22c), C17(H17a,H17b,H17c), C16(H16a,H16b,H16c), C23(H23a,
 H23b,H23c), C18A(H18d,H18e,H18f), C19A(H19d,H19e,H19f), C16A(H16d,H16e,H16f),
 C15A(H15d,H15e,H15f), C17A(H17d,H17e,H17f), C22A(H22d,H22e,H22f), C21A(H21d,
 H21e,H21f), C23A(H23d,H23e,H23f), C21B(H21g,H21h,H21i), C23B(H23g,H23h,H23i),
 C22B(H22g,H22h,H22i), C0AA(H0Aa,H0Ab,H0Ac), C1AA(H1Aa,H1Ab,H1Ac), C2AA(H2Aa,
 H2Ab,H2Ac), C3AA(H3Aa,H3Ab,H3Ac), C4AA(H4Aa,H4Ab,H4Ac), C5AA(H5Aa,H5Ab,H5Ac)
;
_olex2_submission_special_instructions 'No special instructions were received'

loop_
_space_group_symop_id
_space_group_symop_operation_xyz
1 x,y,z
2 -x,-y,-z

loop_
_atom_site_label
_atom_site_type_symbol
_atom_site_fract_x
_atom_site_fract_y
_atom_site_fract_z
_atom_site_U_iso_or_equiv
_atom_site_adp_type
_atom_site_occupancy
_atom_site_refinement_flags_posn
_atom_site_refinement_flags_adp
_atom_site_disorder_group
O1 O 0.63922(16) 0.83683(9) 0.12324(9) 0.0432(4) Uani 1.000000 . . .
C21 C 0.8360(8) 1.1009(3) -0.0940(4) 0.103(3) Uani 0.687(7) D U 1
C24 C 0.5599(2) 0.73182(14) 0.22204(13) 0.0387(6) Uani 1.000000 . . .
C4 C 0.5757(2) 0.86606(13) 0.18296(13) 0.0376(5) Uani 1.000000 . . .
C33 C 0.6779(2) 0.69561(13) 0.22123(12) 0.0380(5) Uani 1.000000 . . .
C9 C 0.6902(2) 0.88392(13) 0.07048(13) 0.0362(5) Uani 1.000000 . . .
C8 C 0.6767(2) 0.96046(13) 0.07272(13) 0.0378(5) Uani 1.000000 . . .
C10 C 0.7570(2) 0.84827(13) 0.01344(13) 0.0373(5) Uani 1.000000 . . .
C47 C 0.6749(2) 0.72686(14) 0.00962(12) 0.0402(6) Uani 1.000000 . . .
C38 C 0.7726(2) 0.76421(13) 0.01485(12) 0.0370(5) Uani 1.000000 . . .
C25 C 0.4682(2) 0.69253(14) 0.20976(13) 0.0410(6) Uani 1.000000 . . .
C5 C 0.5329(2) 0.81274(14) 0.23446(13) 0.0410(6) Uani 1.000000 . . .
C39 C 0.8851(2) 0.72310(14) 0.02351(13) 0.0414(6) Uani 1.000000 . . .
C3 C 0.5553(2) 0.94140(14) 0.19157(14) 0.0422(6) Uani 1.000000 . . .
C32 C 0.7036(2) 0.61792(14) 0.20868(13) 0.0420(6) Uani 1.000000 . . .
C44 C 0.8975(3) 0.64267(15) 0.02866(13) 0.0464(6) Uani 1.000000 . . .
C30 C 0.4949(3) 0.61390(15) 0.19992(14) 0.0473(6) Uani 1.000000 . . .
C34 C 0.7749(3) 0.73290(16) 0.23148(15) 0.0497(7) Uani 1.000000 . . .
C13 C 0.7319(2) 1.00239(14) 0.01503(14) 0.0441(6) Uani 1.000000 . . .
C46 C 0.6893(3) 0.64653(15) 0.01437(14) 0.0476(6) Uani 1.000000 . . .
C7 C 0.6036(2) 0.99895(14) 0.13495(15) 0.0462(6) Uani 1.000000 . . .
C12 C 0.7980(2) 0.97061(15) -0.04317(14) 0.0454(6) Uani 1.000000 . . .
C11 C 0.8095(2) 0.89301(15) -0.04232(14) 0.0444(6) Uani 1.000000 . . .
C31 C 0.6118(3) 0.57935(15) 0.19956(15) 0.0483(7) Uani 1.000000 . . .
C6 C 0.4670(3) 0.83752(16) 0.29649(15) 0.0506(7) Uani 1.000000 . . .
C45 C 0.7994(3) 0.60747(15) 0.02440(15) 0.0524(7) Uani 1.000000 . . .
C2 C 0.4885(2) 0.96312(16) 0.25473(15) 0.0509(7) Uani 1.000000 . . .
C37 C 0.8245(3) 0.58319(16) 0.20675(14) 0.0501(7) Uani 1.000000 . . .
C40 C 0.9880(3) 0.75680(18) 0.02894(17) 0.0574(8) Uani 1.000000 . . .
C36 C 0.9130(3) 0.62055(18) 0.21741(16) 0.0573(8) Uani 1.000000 . . .
C1 C 0.4433(3) 0.91270(17) 0.30782(15) 0.0547(7) Uani 1.000000 . . .
C26 C 0.3492(3) 0.72723(17) 0.20455(15) 0.0516(7) Uani 1.000000 . . .
C29 C 0.4000(3) 0.57444(19) 0.19010(18) 0.0640(8) Uani 1.000000 . . .
C35 C 0.8876(3) 0.69646(18) 0.22962(17) 0.0577(8) Uani 1.000000 . . .
C48 C 0.5600(3) 0.76482(18) -0.00005(17) 0.0570(7) Uani 1.000000 . . .
C27 C 0.2626(3) 0.6876(2) 0.19290(18) 0.0657(9) Uani 1.000000 . . .
C20 C 0.8577(3) 1.01803(16) -0.10550(16) 0.0558(7) Uani 1.000000 D . .
C43 C 1.0116(3) 0.60236(18) 0.03805(16) 0.0614(8) Uani 1.000000 . . .
C51 C 0.5893(4) 0.6103(2) 0.00869(19) 0.0699(9) Uani 1.000000 . . .
C42 C 1.1066(3) 0.6367(2) 0.04166(18) 0.0721(10) Uani 1.000000 . . .
C28 C 0.2879(3) 0.6099(2) 0.18719(19) 0.0712(9) Uani 1.000000 . . .
C41 C 1.0945(3) 0.7154(2) 0.03752(19) 0.0723(10) Uani 1.000000 . . .
C14 C 0.3693(3) 0.9398(2) 0.37599(18) 0.0732(10) Uani 1.000000 D . .
C50 C 0.4824(4) 0.6491(2) -0.0015(2) 0.0830(11) Uani 1.000000 . . .
C49 C 0.4671(3) 0.7278(2) -0.0058(2) 0.0749(10) Uani 1.000000 . . .
C19 C 0.4991(4) 1.0520(2) 0.1085(2) 0.0867(13) Uani 1.000000 . . .
C18 C 0.6836(4) 1.0434(2) 0.1676(2) 0.0940(14) Uani 1.000000 . . .
C15 C 0.4356(8) 0.9979(6) 0.4055(4) 0.088(3) Uani 0.528(9) D U 1
C22 C 0.8106(7) 1.0066(4) -0.1720(3) 0.096(2) Uani 0.687(7) D U 1
C17 C 0.3233(14) 0.8830(6) 0.4249(6) 0.131(4) Uani 0.528(9) D U 1
C16 C 0.2578(7) 0.9960(6) 0.3527(4) 0.090(3) Uani 0.528(9) D U 1
C23 C 0.9916(5) 0.9932(4) -0.1146(4) 0.098(2) Uani 0.687(7) D U 1
O2 O 0.91743(17) 0.32161(9) 0.41915(9) 0.0451(4) Uani 1.000000 . . .
C38A C 0.8550(2) 0.41346(12) 0.30605(12) 0.0338(5) Uani 1.000000 . . .
C10A C 0.8217(2) 0.43668(13) 0.37978(12) 0.0353(5) Uani 1.000000 . . .
C9A C 0.8554(2) 0.38865(12) 0.43679(12) 0.0345(5) Uani 1.000000 . . .
C11A C 0.7587(2) 0.50633(13) 0.39309(13) 0.0391(6) Uani 1.000000 . . .
C8A C 0.8276(2) 0.40811(13) 0.50557(12) 0.0365(5) Uani 1.000000 . . .
C39A C 0.9747(2) 0.41181(13) 0.27327(12) 0.0368(5) Uani 1.000000 . . .
C4A C 0.9617(2) 0.27159(13) 0.47081(13) 0.0378(5) Uani 1.000000 . . .
C3A C 0.9400(2) 0.28393(13) 0.54120(13) 0.0399(6) Uani 1.000000 . . .
C47A C 0.7663(2) 0.39559(13) 0.26968(13) 0.0380(5) Uani 1.000000 . . .
C12A C 0.7287(2) 0.52885(13) 0.46112(13) 0.0396(6) Uani 1.000000 . . .
C13A C 0.7646(2) 0.47857(13) 0.51579(13) 0.0393(6) Uani 1.000000 . . .
C46A C 0.7968(2) 0.37960(15) 0.19708(14) 0.0446(6) Uani 1.000000 . . .
C44A C 1.0042(2) 0.39478(14) 0.20098(13) 0.0435(6) Uani 1.000000 . . .
C5A C 1.0291(2) 0.20683(14) 0.44581(14) 0.0414(6) Uani 1.000000 . . .
C24A C 1.0440(2) 0.19861(13) 0.36843(14) 0.0434(6) Uani 1.000000 . . .
C45A C 0.9148(3) 0.37957(16) 0.16526(14) 0.0505(7) Uani 1.000000 . . .
C7A C 0.8609(3) 0.35332(15) 0.56767(13) 0.0451(6) Uani 1.000000 . . .
C40A C 1.0683(2) 0.42795(15) 0.30784(15) 0.0465(6) Uani 1.000000 . . .
C25A C 1.1554(3) 0.20496(14) 0.32657(15) 0.0482(7) Uani 1.000000 . . .
C20A C 0.6595(3) 0.60597(14) 0.47479(14) 0.0470(6) Uani 1.000000 D . .
C48A C 0.6450(2) 0.39293(15) 0.30122(15) 0.0478(6) Uani 1.000000 . . .
C1A C 1.0591(2) 0.16304(15) 0.56608(15) 0.0473(6) Uani 1.000000 . . .
C6A C 1.0765(2) 0.15359(15) 0.49430(15) 0.0482(6) Uani 1.000000 . . .
C33A C 0.9427(3) 0.19057(14) 0.33810(15) 0.0491(7) Uani 1.000000 . . .
C2A C 0.9908(2) 0.22811(15) 0.58792(14) 0.0469(6) Uani 1.000000 . . .
C51A C 0.7048(3) 0.36393(18) 0.16054(16) 0.0591(8) Uani 1.000000 . . .
C43A C 1.1251(3) 0.39450(18) 0.16836(16) 0.0582(8) Uani 1.000000 . . .
C30A C 1.1634(3) 0.20418(16) 0.25145(17) 0.0612(8) Uani 1.000000 . . .
C49A C 0.5611(3) 0.37678(17) 0.26419(17) 0.0581(8) Uani 1.000000 . . .
C32A C 0.9506(3) 0.19288(17) 0.26311(18) 0.0629(9) Uani 1.000000 . . .
C41A C 1.1826(3) 0.42696(18) 0.27420(17) 0.0584(8) Uani 1.000000 . . .
C42A C 1.2115(3) 0.40966(19) 0.20331(18) 0.0641(9) Uani 1.000000 . . .
C26A C 1.2597(3) 0.21396(16) 0.35494(19) 0.0598(8) Uani 1.000000 . . .
C14A C 1.1192(3) 0.10395(17) 0.61745(17) 0.0597(8) Uani 1.000000 . . .
C50A C 0.5918(3) 0.36288(19) 0.19271(18) 0.0649(9) Uani 1.000000 . . .
C34A C 0.8291(3) 0.18297(17) 0.3785(2) 0.0633(8) Uani 1.000000 . . .
C31A C 1.0603(4) 0.19946(19) 0.22241(18) 0.0744(10) Uani 1.000000 . . .
C18A C 0.9242(4) 0.39173(19) 0.61568(19) 0.0811(12) Uani 1.000000 . . .
C37A C 0.8440(5) 0.1878(2) 0.2336(2) 0.0885(13) Uani 1.000000 . . .
C19A C 0.7438(3) 0.3283(2) 0.60944(18) 0.0759(11) Uani 1.000000 . . .
C35A C 0.7309(4) 0.1788(2) 0.3479(3) 0.0848(12) Uani 1.000000 . . .
C29A C 1.2765(4) 0.2094(2) 0.2100(2) 0.0838(12) Uani 1.000000 . . .
C16A C 1.1081(6) 0.0257(2) 0.6014(3) 0.133(2) Uani 1.000000 . . .
C27A C 1.3662(3) 0.2191(2) 0.3124(2) 0.0791(11) Uani 1.000000 . . .
C28A C 1.3734(4) 0.2157(2) 0.2386(3) 0.0893(13) Uani 1.000000 . . .
C15A C 1.0641(4) 0.1127(2) 0.6934(2) 0.0907(13) Uani 1.000000 . . .
C17A C 1.2491(4) 0.1148(4) 0.6107(3) 0.132(2) Uani 1.000000 . . .
C36A C 0.7385(4) 0.1819(2) 0.2746(3) 0.0977(15) Uani 1.000000 . . .
C22A C 0.5446(7) 0.5978(3) 0.5242(5) 0.106(4) Uani 0.641(8) D . 1
C21A C 0.7358(8) 0.6497(4) 0.5108(5) 0.108(3) Uani 0.641(8) D U 1
C23A C 0.6282(8) 0.6525(4) 0.4093(3) 0.101(3) Uani 0.641(8) D . 1
C21B C 0.6314(12) 0.6192(6) 0.5517(5) 0.077(4) Uani 0.359(8) D U 2
C23B C 0.7360(11) 0.6656(5) 0.4407(7) 0.083(4) Uani 0.359(8) D U 2
C22B C 0.5446(11) 0.6140(8) 0.4411(8) 0.094(4) Uani 0.359(8) D U 2
C0AA C 0.4135(9) 0.8854(5) 0.4419(4) 0.079(3) Uani 0.472(9) D U 2
C1AA C 0.3752(17) 1.0152(8) 0.3885(9) 0.146(6) Uani 0.472(9) D U 2
C2AA C 0.2419(8) 0.9238(9) 0.3785(6) 0.119(4) Uani 0.472(9) D U 2
C3AA C 0.9189(16) 0.9741(8) -0.1671(7) 0.092(5) Uani 0.313(7) D U 2
C4AA C 0.7654(13) 1.0792(8) -0.1341(8) 0.092(5) Uani 0.313(7) D U 2
C5AA C 0.9546(13) 1.0562(9) -0.0816(7) 0.086(4) Uani 0.313(7) D U 2
H2 H 0.4736(2) 1.01374(16) 0.26150(15) 0.0611(8) Uiso 1.000000 R . .
H6 H 0.4381(3) 0.80259(16) 0.33135(15) 0.0607(8) Uiso 1.000000 R . .
H11 H 0.8542(2) 0.87028(15) -0.08059(14) 0.0533(7) Uiso 1.000000 R . .
H13 H 0.7238(2) 1.05401(14) 0.01582(14) 0.0529(7) Uiso 1.000000 R . .
H31 H 0.6289(3) 0.52873(15) 0.19297(15) 0.0579(8) Uiso 1.000000 R . .
H45 H 0.8079(3) 0.55554(15) 0.02844(15) 0.0629(9) Uiso 1.000000 R . .
H34 H 0.7605(3) 0.78319(16) 0.23960(15) 0.0596(8) Uiso 1.000000 R . .
H35 H 0.9494(3) 0.72213(18) 0.23655(17) 0.0693(9) Uiso 1.000000 R . .
H36 H 0.9908(3) 0.59620(18) 0.21671(16) 0.0687(9) Uiso 1.000000 R . .
H37 H 0.8427(3) 0.53320(16) 0.19784(14) 0.0601(8) Uiso 1.000000 R . .
H26 H 0.3303(3) 0.77818(17) 0.20922(15) 0.0619(8) Uiso 1.000000 R . .
H29 H 0.4156(3) 0.52334(19) 0.18561(18) 0.0767(10) Uiso 1.000000 R . .
H28 H 0.2270(3) 0.5829(2) 0.18140(19) 0.0854(11) Uiso 1.000000 R . .
H27 H 0.1860(3) 0.7118(2) 0.18865(18) 0.0789(10) Uiso 1.000000 R . .
H48 H 0.5479(3) 0.81674(18) -0.00257(17) 0.0684(9) Uiso 1.000000 R . .
H51 H 0.5977(4) 0.5584(2) 0.01207(19) 0.0839(11) Uiso 1.000000 R . .
H50 H 0.4186(4) 0.6239(2) -0.0057(2) 0.0996(14) Uiso 1.000000 R . .
H49 H 0.3930(3) 0.7544(2) -0.0125(2) 0.0899(12) Uiso 1.000000 R . .
H40 H 0.9821(3) 0.80861(18) 0.02655(17) 0.0689(9) Uiso 1.000000 R . .
H43 H 1.0204(3) 0.55042(18) 0.04179(16) 0.0737(10) Uiso 1.000000 R . .
H42 H 1.1804(3) 0.6088(2) 0.04690(18) 0.0865(12) Uiso 1.000000 R . .
H41 H 1.1604(3) 0.7391(2) 0.04071(19) 0.0868(11) Uiso 1.000000 R . .
H13A H 0.7455(2) 0.49271(13) 0.56147(13) 0.0471(7) Uiso 1.000000 R . .
H11A H 0.7358(2) 0.53889(13) 0.35552(13) 0.0470(7) Uiso 1.000000 R . .
H6A H 1.1215(2) 0.11011(15) 0.47857(15) 0.0578(8) Uiso 1.000000 R . .
H2A H 0.9780(2) 0.23510(15) 0.63564(14) 0.0563(8) Uiso 1.000000 R . .
H45A H 0.9345(3) 0.36900(16) 0.11851(14) 0.0607(8) Uiso 1.000000 R . .
H31A H 1.0654(4) 0.20077(19) 0.17376(18) 0.0892(13) Uiso 1.000000 R . .
H40A H 1.0512(2) 0.43943(15) 0.35441(15) 0.0558(8) Uiso 1.000000 R . .
H43A H 1.1451(3) 0.38358(18) 0.12171(16) 0.0698(9) Uiso 1.000000 R . .
H42A H 1.2899(3) 0.40875(19) 0.18088(18) 0.0770(10) Uiso 1.000000 R . .
H41A H 1.2423(3) 0.43776(18) 0.29801(17) 0.0700(9) Uiso 1.000000 R . .
H48A H 0.6230(2) 0.40245(15) 0.34813(15) 0.0573(8) Uiso 1.000000 R . .
H51A H 0.7234(3) 0.35424(18) 0.11351(16) 0.0709(9) Uiso 1.000000 R . .
H50A H 0.5331(3) 0.35289(19) 0.16766(18) 0.0779(10) Uiso 1.000000 R . .
H49A H 0.4828(3) 0.37487(17) 0.28608(17) 0.0697(9) Uiso 1.000000 R . .
H26A H 1.2555(3) 0.21638(16) 0.40314(19) 0.0717(9) Uiso 1.000000 R . .
H27A H 1.4341(3) 0.2248(2) 0.3317(2) 0.0949(13) Uiso 1.000000 R . .
H28A H 1.4466(4) 0.2180(2) 0.2100(3) 0.1071(16) Uiso 1.000000 R . .
H29A H 1.2832(4) 0.2084(2) 0.1615(2) 0.1005(14) Uiso 1.000000 R . .
H34A H 0.8219(3) 0.18076(17) 0.4273(2) 0.0760(10) Uiso 1.000000 R . .
H35A H 0.6579(4) 0.1740(2) 0.3758(3) 0.1018(14) Uiso 1.000000 R . .
H36A H 0.6702(4) 0.1798(2) 0.2542(3) 0.1172(18) Uiso 1.000000 R . .
H37A H 0.8480(5) 0.1887(2) 0.1850(2) 0.1063(16) Uiso 1.000000 R . .
H21a H 0.880(4) 1.1282(5) -0.1324(16) 0.155(4) Uiso 0.687(7) GR . 1
H21b H 0.7520(10) 1.1185(8) -0.092(3) 0.155(4) Uiso 0.687(7) GR . 1
H21c H 0.863(5) 1.1082(5) -0.0507(16) 0.155(4) Uiso 0.687(7) GR . 1
H19a H 0.5300(4) 1.0910(10) 0.0763(13) 0.1300(19) Uiso 1.000000 GR . .
H19b H 0.4532(16) 1.0246(4) 0.0849(14) 0.1300(19) Uiso 1.000000 GR . .
H19c H 0.4486(16) 1.0736(13) 0.1477(3) 0.1300(19) Uiso 1.000000 GR . .
H18a H 0.7505(17) 1.0102(4) 0.1825(16) 0.141(2) Uiso 1.000000 GR . .
H18b H 0.712(2) 1.0813(12) 0.1333(6) 0.141(2) Uiso 1.000000 GR . .
H18c H 0.6379(9) 1.0664(16) 0.2075(11) 0.141(2) Uiso 1.000000 GR . .
H15a H 0.507(3) 0.9725(8) 0.423(3) 0.133(4) Uiso 0.528(9) GR . 1
H15b H 0.457(5) 1.035(2) 0.3687(9) 0.133(4) Uiso 0.528(9) GR . 1
H15c H 0.383(2) 1.021(3) 0.443(2) 0.133(4) Uiso 0.528(9) GR . 1
H22a H 0.7256(10) 1.022(3) -0.1669(11) 0.144(3) Uiso 0.687(7) GR . 1
H22b H 0.849(3) 1.036(2) -0.2109(5) 0.144(3) Uiso 0.687(7) GR . 1
H22c H 0.827(4) 0.9547(6) -0.1805(15) 0.144(3) Uiso 0.687(7) GR . 1
H17a H 0.266(7) 0.861(4) 0.405(2) 0.196(6) Uiso 0.528(9) GR . 1
H17b H 0.3880(17) 0.845(3) 0.436(4) 0.196(6) Uiso 0.528(9) GR . 1
H17c H 0.285(8) 0.9044(12) 0.467(2) 0.196(6) Uiso 0.528(9) GR . 1
H16a H 0.2864(7) 1.0381(18) 0.324(3) 0.134(4) Uiso 0.528(9) GR . 1
H16b H 0.213(3) 0.9707(12) 0.326(3) 0.134(4) Uiso 0.528(9) GR . 1
H16c H 0.207(3) 1.013(3) 0.3938(4) 0.134(4) Uiso 0.528(9) GR . 1
H23a H 1.0299(8) 1.022(2) -0.1538(18) 0.148(4) Uiso 0.687(7) GR . 1
H23b H 1.0229(10) 1.000(3) -0.0726(11) 0.148(4) Uiso 0.687(7) GR . 1
H23c H 1.0069(6) 0.9413(9) -0.123(3) 0.148(4) Uiso 0.687(7) GR . 1
H18d H 0.8696(9) 0.4315(10) 0.6361(12) 0.1217(18) Uiso 1.000000 GR . .
H18e H 0.950(2) 0.3560(4) 0.6524(9) 0.1217(18) Uiso 1.000000 GR . .
H18f H 0.9923(15) 0.4117(14) 0.5886(3) 0.1217(18) Uiso 1.000000 GR . .
H19d H 0.7631(4) 0.2912(11) 0.6467(9) 0.1138(16) Uiso 1.000000 GR . .
H19e H 0.6944(11) 0.3706(4) 0.6290(12) 0.1138(16) Uiso 1.000000 GR . .
H19f H 0.7013(12) 0.3075(14) 0.5785(4) 0.1138(16) Uiso 1.000000 GR . .
H16d H 1.0289(14) 0.0240(7) 0.591(3) 0.199(3) Uiso 1.000000 GR . .
H16e H 1.166(3) 0.0121(10) 0.5616(16) 0.199(3) Uiso 1.000000 GR . .
H16f H 1.123(4) -0.0087(4) 0.6415(9) 0.199(3) Uiso 1.000000 GR . .
H15d H 1.077(3) 0.1602(8) 0.7064(6) 0.136(2) Uiso 1.000000 GR . .
H15e H 0.9796(7) 0.1100(18) 0.6984(4) 0.136(2) Uiso 1.000000 GR . .
H15f H 1.101(2) 0.0735(11) 0.7236(3) 0.136(2) Uiso 1.000000 GR . .
H17d H 1.2852(11) 0.112(3) 0.5626(6) 0.197(3) Uiso 1.000000 GR . .
H17e H 1.2552(4) 0.1629(12) 0.625(2) 0.197(3) Uiso 1.000000 GR . .
H17f H 1.2899(10) 0.0766(16) 0.640(2) 0.197(3) Uiso 1.000000 GR . .
H22d H 0.494(2) 0.572(3) 0.5025(14) 0.158(5) Uiso 0.641(8) GR . 1
H22e H 0.5630(7) 0.570(3) 0.5672(13) 0.158(5) Uiso 0.641(8) GR . 1
H22f H 0.504(3) 0.6464(4) 0.534(3) 0.158(5) Uiso 0.641(8) GR . 1
H21d H 0.758(5) 0.6210(16) 0.5527(19) 0.163(4) Uiso 0.641(8) GR . 1
H21e H 0.807(3) 0.659(3) 0.4792(13) 0.163(4) Uiso 0.641(8) GR . 1
H21f H 0.690(2) 0.6964(16) 0.523(3) 0.163(4) Uiso 0.641(8) GR . 1
H23d H 0.6999(10) 0.657(3) 0.3767(13) 0.151(5) Uiso 0.641(8) GR . 1
H23e H 0.574(4) 0.6287(17) 0.3881(17) 0.151(5) Uiso 0.641(8) GR . 1
H23f H 0.590(5) 0.7011(12) 0.4213(6) 0.151(5) Uiso 0.641(8) GR . 1
H21g H 0.587(7) 0.581(3) 0.5764(9) 0.116(5) Uiso 0.359(8) GR . 2
H21h H 0.7048(12) 0.618(5) 0.5709(12) 0.116(5) Uiso 0.359(8) GR . 2
H21i H 0.585(7) 0.667(2) 0.5568(6) 0.116(5) Uiso 0.359(8) GR . 2
H23g H 0.807(4) 0.661(3) 0.463(3) 0.124(6) Uiso 0.359(8) GR . 2
H23h H 0.758(7) 0.659(3) 0.3915(12) 0.124(6) Uiso 0.359(8) GR . 2
H23i H 0.691(3) 0.7141(6) 0.446(4) 0.124(6) Uiso 0.359(8) GR . 2
H22g H 0.5646(12) 0.605(5) 0.3922(15) 0.140(6) Uiso 0.359(8) GR . 2
H22h H 0.494(4) 0.578(4) 0.465(3) 0.140(6) Uiso 0.359(8) GR . 2
H22i H 0.503(5) 0.6635(19) 0.445(5) 0.140(6) Uiso 0.359(8) GR . 2
H0Aa H 0.392(5) 0.8365(11) 0.4404(19) 0.118(4) Uiso 0.472(9) GR . 2
H0Ab H 0.4991(11) 0.882(3) 0.4390(19) 0.118(4) Uiso 0.472(9) GR . 2
H0Ac H 0.376(5) 0.9053(19) 0.4851(4) 0.118(4) Uiso 0.472(9) GR . 2
H1Aa H 0.456(3) 1.0209(19) 0.393(7) 0.219(9) Uiso 0.472(9) GR . 2
H1Ab H 0.350(11) 1.0482(10) 0.350(3) 0.219(9) Uiso 0.472(9) GR . 2
H1Ac H 0.324(9) 1.027(2) 0.431(4) 0.219(9) Uiso 0.472(9) GR . 2
H2Aa H 0.209(3) 0.949(5) 0.338(3) 0.179(7) Uiso 0.472(9) GR . 2
H2Ab H 0.2413(13) 0.8710(11) 0.379(5) 0.179(7) Uiso 0.472(9) GR . 2
H2Ac H 0.194(2) 0.941(5) 0.421(3) 0.179(7) Uiso 0.472(9) GR . 2
H3Aa H 0.860(2) 0.953(5) -0.186(4) 0.137(7) Uiso 0.313(7) GR . 2
H3Ab H 0.958(9) 1.0069(15) -0.203(3) 0.137(7) Uiso 0.313(7) GR . 2
H3Ac H 0.977(7) 0.935(4) -0.1509(14) 0.137(7) Uiso 0.313(7) GR . 2
H4Aa H 0.721(7) 1.106(4) -0.0960(11) 0.138(7) Uiso 0.313(7) GR . 2
H4Ab H 0.8061(14) 1.113(4) -0.168(4) 0.138(7) Uiso 0.313(7) GR . 2
H4Ac H 0.711(6) 1.0568(10) -0.157(5) 0.138(7) Uiso 0.313(7) GR . 2
H5Aa H 0.989(7) 1.088(5) -0.1202(17) 0.129(6) Uiso 0.313(7) GR . 2
H5Ab H 0.919(2) 1.086(5) -0.043(4) 0.129(6) Uiso 0.313(7) GR . 2
H5Ac H 1.016(5) 1.0189(9) -0.066(5) 0.129(6) Uiso 0.313(7) GR . 2

loop_
_atom_site_aniso_label
_atom_site_aniso_U_11
_atom_site_aniso_U_22
_atom_site_aniso_U_33
_atom_site_aniso_U_12
_atom_site_aniso_U_13
_atom_site_aniso_U_23
O1 0.0555(11) 0.0314(8) 0.0388(10) -0.0056(8) 0.0063(8) -0.0032(7)
C21 0.141(6) 0.067(3) 0.098(5) -0.044(3) 0.014(3) 0.016(3)
C24 0.0440(14) 0.0379(13) 0.0324(12) -0.0064(11) -0.0019(10) 0.0021(10)
C4 0.0373(13) 0.0380(12) 0.0370(13) -0.0019(10) -0.0041(10) -0.0064(10)
C33 0.0437(14) 0.0380(13) 0.0314(12) -0.0063(11) -0.0047(10) 0.0023(10)
C9 0.0377(13) 0.0327(12) 0.0381(13) -0.0050(10) -0.0060(10) -0.0005(10)
C8 0.0389(13) 0.0315(12) 0.0440(14) -0.0044(10) -0.0092(11) -0.0032(10)
C10 0.0396(13) 0.0348(12) 0.0378(13) -0.0064(10) -0.0041(10) -0.0033(10)
C47 0.0503(15) 0.0420(13) 0.0299(12) -0.0109(11) -0.0053(10) -0.0047(10)
C38 0.0458(14) 0.0355(12) 0.0292(12) -0.0067(10) -0.0003(10) -0.0058(10)
C25 0.0422(14) 0.0453(14) 0.0340(13) -0.0095(11) -0.0033(10) 0.0056(11)
C5 0.0400(13) 0.0424(13) 0.0397(14) -0.0030(11) -0.0054(11) -0.0022(11)
C39 0.0464(14) 0.0452(14) 0.0325(13) -0.0045(11) -0.0031(11) -0.0085(11)
C3 0.0404(14) 0.0418(13) 0.0440(14) 0.0005(11) -0.0060(11) -0.0090(11)
C32 0.0498(15) 0.0392(13) 0.0339(13) -0.0032(11) -0.0048(11) 0.0057(10)
C44 0.0586(17) 0.0439(14) 0.0330(13) 0.0058(13) -0.0041(12) -0.0075(11)
C30 0.0539(16) 0.0457(15) 0.0428(15) -0.0150(12) -0.0067(12) 0.0048(12)
C34 0.0511(16) 0.0429(14) 0.0554(17) -0.0052(12) -0.0115(13) -0.0019(12)
C13 0.0485(15) 0.0309(12) 0.0542(16) -0.0094(11) -0.0101(12) -0.0003(11)
C46 0.0650(18) 0.0428(14) 0.0374(14) -0.0146(13) -0.0066(12) -0.0047(11)
C7 0.0486(15) 0.0313(12) 0.0574(17) -0.0049(11) -0.0006(12) -0.0087(11)
C12 0.0475(15) 0.0433(14) 0.0463(15) -0.0146(12) -0.0068(12) 0.0037(12)
C11 0.0470(15) 0.0455(14) 0.0399(14) -0.0107(12) 0.0002(11) -0.0029(11)
C31 0.0580(17) 0.0340(13) 0.0516(16) -0.0075(12) -0.0062(13) 0.0020(11)
C6 0.0508(16) 0.0548(16) 0.0416(15) -0.0021(13) 0.0027(12) -0.0033(12)
C45 0.076(2) 0.0352(13) 0.0459(16) -0.0055(14) -0.0074(14) -0.0083(12)
C2 0.0492(16) 0.0455(15) 0.0563(17) 0.0044(12) -0.0033(13) -0.0168(13)
C37 0.0563(17) 0.0438(15) 0.0445(15) 0.0055(13) -0.0051(13) 0.0026(12)
C40 0.0498(17) 0.0616(18) 0.0625(19) -0.0073(14) -0.0078(14) -0.0126(15)
C36 0.0456(16) 0.0674(19) 0.0530(17) 0.0063(14) -0.0070(13) 0.0027(14)
C1 0.0530(17) 0.0597(17) 0.0471(16) 0.0054(14) 0.0005(13) -0.0125(14)
C26 0.0467(16) 0.0600(17) 0.0457(15) -0.0075(13) -0.0056(12) 0.0053(13)
C29 0.064(2) 0.0585(18) 0.075(2) -0.0270(16) -0.0143(16) 0.0020(16)
C35 0.0468(17) 0.0659(19) 0.0626(19) -0.0084(14) -0.0145(14) -0.0034(15)
C48 0.0572(18) 0.0537(17) 0.0620(19) -0.0110(14) -0.0143(14) 0.0004(14)
C27 0.0463(17) 0.089(2) 0.061(2) -0.0117(16) -0.0100(14) 0.0055(17)
C20 0.0630(19) 0.0529(16) 0.0525(17) -0.0241(14) -0.0044(14) 0.0077(13)
C43 0.072(2) 0.0582(18) 0.0491(17) 0.0144(16) -0.0095(15) -0.0126(14)
C51 0.089(3) 0.0575(19) 0.072(2) -0.0305(18) -0.0172(19) -0.0047(16)
C42 0.055(2) 0.092(3) 0.063(2) 0.0192(19) -0.0100(16) -0.0135(19)
C28 0.064(2) 0.085(2) 0.072(2) -0.0328(19) -0.0179(17) 0.0035(19)
C41 0.0515(19) 0.091(3) 0.075(2) -0.0066(18) -0.0122(16) -0.012(2)
C14 0.075(2) 0.082(2) 0.057(2) -0.0004(19) 0.0128(17) -0.0247(18)
C50 0.083(3) 0.091(3) 0.088(3) -0.049(2) -0.025(2) 0.002(2)
C49 0.059(2) 0.086(3) 0.086(3) -0.0187(18) -0.0230(18) -0.000(2)
C19 0.085(3) 0.062(2) 0.089(3) 0.0267(19) 0.016(2) 0.0188(19)
C18 0.119(3) 0.092(3) 0.083(3) -0.060(3) 0.018(2) -0.044(2)
C15 0.085(5) 0.128(6) 0.055(4) 0.004(3) -0.005(3) -0.050(3)
C22 0.118(5) 0.114(5) 0.060(3) -0.056(3) -0.016(3) 0.029(3)
C17 0.163(8) 0.115(6) 0.098(6) -0.009(4) 0.031(4) -0.015(4)
C16 0.069(4) 0.111(6) 0.077(5) 0.016(3) 0.013(3) -0.033(3)
C23 0.069(3) 0.126(5) 0.091(4) -0.030(3) 0.007(3) 0.033(3)
O2 0.0656(12) 0.0351(9) 0.0322(9) 0.0068(8) -0.0086(8) -0.0072(7)
C38A 0.0406(13) 0.0305(11) 0.0287(12) -0.0004(10) -0.0029(10) -0.0038(9)
C10A 0.0400(13) 0.0359(12) 0.0305(12) -0.0061(10) -0.0045(10) -0.0040(10)
C9A 0.0408(13) 0.0303(11) 0.0329(12) -0.0026(10) -0.0058(10) -0.0074(9)
C11A 0.0449(14) 0.0363(12) 0.0346(13) -0.0016(11) -0.0054(10) -0.0011(10)
C8A 0.0418(13) 0.0381(12) 0.0296(12) -0.0050(10) -0.0039(10) -0.0046(10)
C39A 0.0440(14) 0.0330(12) 0.0317(12) -0.0015(10) -0.0028(10) -0.0036(9)
C4A 0.0428(14) 0.0342(12) 0.0364(13) -0.0024(10) -0.0090(10) -0.0017(10)
C3A 0.0461(14) 0.0370(13) 0.0360(13) -0.0050(11) -0.0051(11) -0.0015(10)
C47A 0.0426(14) 0.0356(12) 0.0347(13) -0.0025(10) -0.0045(10) -0.0030(10)
C12A 0.0427(14) 0.0365(13) 0.0378(13) -0.0024(11) -0.0001(11) -0.0073(10)
C13A 0.0465(14) 0.0400(13) 0.0302(12) -0.0025(11) -0.0004(10) -0.0096(10)
C46A 0.0537(16) 0.0442(14) 0.0372(14) -0.0037(12) -0.0071(12) -0.0123(11)
C44A 0.0497(15) 0.0435(14) 0.0348(13) -0.0011(11) 0.0018(11) -0.0094(11)
C5A 0.0455(14) 0.0357(13) 0.0434(14) -0.0027(11) -0.0072(11) -0.0069(11)
C24A 0.0547(16) 0.0290(12) 0.0459(15) 0.0010(11) -0.0054(12) -0.0122(11)
C45A 0.0624(18) 0.0575(16) 0.0312(13) -0.0021(14) -0.0014(12) -0.0166(12)
C7A 0.0576(16) 0.0448(14) 0.0311(13) 0.0029(12) -0.0080(11) -0.0058(11)
C40A 0.0496(15) 0.0471(15) 0.0432(15) -0.0056(12) -0.0045(12) -0.0093(12)
C25A 0.0558(17) 0.0356(13) 0.0510(16) 0.0022(12) -0.0016(13) -0.0134(12)
C20A 0.0546(16) 0.0389(13) 0.0432(15) 0.0046(12) 0.0012(12) -0.0096(11)
C48A 0.0484(15) 0.0487(15) 0.0456(15) -0.0075(12) -0.0020(12) -0.0063(12)
C1A 0.0486(15) 0.0435(14) 0.0481(16) -0.0022(12) -0.0105(12) 0.0038(12)
C6A 0.0510(16) 0.0383(14) 0.0524(16) 0.0036(12) -0.0069(13) -0.0041(12)
C33A 0.0613(18) 0.0331(13) 0.0557(17) 0.0010(12) -0.0145(14) -0.0168(12)
C2A 0.0549(16) 0.0472(15) 0.0377(14) -0.0049(12) -0.0081(12) 0.0004(11)
C51A 0.067(2) 0.0686(19) 0.0468(17) -0.0080(16) -0.0159(15) -0.0202(14)
C43A 0.0561(18) 0.0672(19) 0.0466(16) -0.0029(15) 0.0092(14) -0.0144(14)
C30A 0.080(2) 0.0438(15) 0.0533(18) 0.0063(15) 0.0063(16) -0.0166(13)
C49A 0.0492(17) 0.0606(18) 0.066(2) -0.0118(14) -0.0097(14) -0.0059(15)
C32A 0.080(2) 0.0519(17) 0.063(2) 0.0072(16) -0.0252(17) -0.0301(15)
C41A 0.0468(16) 0.0637(18) 0.066(2) -0.0071(14) -0.0065(14) -0.0124(15)
C42A 0.0469(17) 0.069(2) 0.072(2) -0.0093(15) 0.0122(15) -0.0150(17)
C26A 0.0561(18) 0.0504(16) 0.071(2) -0.0045(14) -0.0016(15) -0.0116(15)
C14A 0.0637(19) 0.0524(17) 0.0585(19) 0.0036(14) -0.0145(15) 0.0087(14)
C50A 0.064(2) 0.071(2) 0.069(2) -0.0154(16) -0.0263(17) -0.0174(17)
C34A 0.063(2) 0.0506(17) 0.079(2) -0.0060(15) -0.0155(17) -0.0152(16)
C31A 0.108(3) 0.068(2) 0.0474(18) 0.012(2) -0.0165(19) -0.0275(16)
C18A 0.121(3) 0.062(2) 0.065(2) 0.023(2) -0.050(2) -0.0240(17)
C37A 0.113(3) 0.075(2) 0.090(3) 0.014(2) -0.052(3) -0.046(2)
C19A 0.083(2) 0.067(2) 0.056(2) 0.0132(18) 0.0205(17) 0.0150(16)
C35A 0.072(2) 0.072(2) 0.122(4) -0.0118(19) -0.031(2) -0.031(2)
C29A 0.100(3) 0.070(2) 0.066(2) 0.008(2) 0.024(2) -0.0144(18)
C16A 0.229(7) 0.052(2) 0.115(4) 0.017(3) -0.063(4) 0.014(2)
C27A 0.060(2) 0.067(2) 0.107(3) -0.0086(17) 0.005(2) -0.014(2)
C28A 0.081(3) 0.069(2) 0.101(3) -0.001(2) 0.035(2) -0.012(2)
C15A 0.109(3) 0.083(3) 0.067(2) 0.013(2) -0.015(2) 0.027(2)
C17A 0.064(3) 0.187(6) 0.127(4) -0.001(3) -0.032(3) 0.067(4)
C36A 0.085(3) 0.082(3) 0.144(4) 0.002(2) -0.055(3) -0.052(3)
C22A 0.086(5) 0.058(3) 0.137(7) 0.025(3) 0.058(5) 0.004(4)
C21A 0.122(6) 0.065(4) 0.146(6) 0.001(3) -0.042(4) -0.033(3)
C23A 0.158(8) 0.060(4) 0.061(4) 0.051(5) -0.008(4) -0.003(3)
C21B 0.090(7) 0.062(5) 0.070(6) 0.018(4) 0.002(4) -0.019(3)
C23B 0.092(7) 0.054(5) 0.098(7) -0.009(4) 0.002(4) -0.004(4)
C22B 0.079(6) 0.088(7) 0.111(8) 0.015(4) -0.017(4) -0.025(4)
C0AA 0.082(5) 0.107(6) 0.041(4) 0.002(3) 0.004(3) -0.021(3)
C1AA 0.168(10) 0.131(8) 0.131(9) -0.015(5) 0.009(4) -0.026(4)
C2AA 0.071(5) 0.182(9) 0.098(6) -0.005(4) 0.012(4) -0.037(4)
C3AA 0.116(9) 0.074(7) 0.078(7) -0.023(4) 0.010(4) 0.004(4)
C4AA 0.091(8) 0.089(7) 0.088(7) -0.014(4) -0.012(4) 0.031(4)
C5AA 0.083(7) 0.098(7) 0.082(7) -0.045(4) -0.009(4) 0.010(4)

loop_
_atom_type_symbol
_atom_type_scat_dispersion_real
_atom_type_scat_dispersion_imag
_atom_type_scat_Cromer_Mann_a1
_atom_type_scat_Cromer_Mann_a2
_atom_type_scat_Cromer_Mann_a3
_atom_type_scat_Cromer_Mann_a4
_atom_type_scat_Cromer_Mann_b1
_atom_type_scat_Cromer_Mann_b2
_atom_type_scat_Cromer_Mann_b3
_atom_type_scat_Cromer_Mann_b4
_atom_type_scat_Cromer_Mann_c
_atom_type_scat_source
_atom_type_scat_dispersion_source
H 0.00000 0.00000 0.49300 0.32291 0.14019 0.04081 10.51090 26.12570 3.14236 57.79970 0.0030380000826 'International Tables Volume C Table 6.1.1.4 (pp. 500-502)' custom
C 0.00300 0.00200 2.31000 1.02000 1.58900 0.86500 20.84400 10.20800 0.56900 51.65100 0.216 'Custom 4-Gaussian' custom
O 0.01100 0.00600 3.04900 2.28700 1.54600 0.86700 13.27700 5.70100 0.32400 32.90900 0.251 'Custom 4-Gaussian' custom

loop_
_geom_angle_atom_site_label_1
_geom_angle_atom_site_label_2
_geom_angle_atom_site_label_3
_geom_angle
_geom_angle_site_symmetry_1
_geom_angle_site_symmetry_3
_geom_angle_publ_flag
C9 O1 C4 119.21(18) . . ?
H21a C21 C20 109.5 . . ?
H21b C21 C20 109.5 . . ?
H21b C21 H21a 109.5 . . ?
H21c C21 C20 109.5 . . ?
H21c C21 H21a 109.5 . . ?
H21c C21 H21b 109.5 . . ?
C25 C24 C33 120.2(2) . . ?
C5 C24 C33 119.7(2) . . ?
C5 C24 C25 120.1(2) . . ?
C5 C4 O1 114.3(2) . . ?
C3 C4 O1 123.4(2) . . ?
C3 C4 C5 122.4(2) . . ?
C32 C33 C24 119.4(2) . . ?
C34 C33 C24 122.8(2) . . ?
C34 C33 C32 117.8(2) . . ?
C8 C9 O1 123.0(2) . . ?
C10 C9 O1 114.7(2) . . ?
C10 C9 C8 122.3(2) . . ?
C13 C8 C9 117.4(2) . . ?
C7 C8 C9 122.0(2) . . ?
C7 C8 C13 120.6(2) . . ?
C38 C10 C9 120.1(2) . . ?
C11 C10 C9 117.5(2) . . ?
C11 C10 C38 122.3(2) . . ?
C46 C47 C38 119.9(2) . . ?
C48 C47 C38 122.9(2) . . ?
C48 C47 C46 117.2(2) . . ?
C47 C38 C10 120.3(2) . . ?
C39 C38 C10 119.6(2) . . ?
C39 C38 C47 120.1(2) . . ?
C30 C25 C24 119.5(2) . . ?
C26 C25 C24 122.9(2) . . ?
C26 C25 C30 117.5(2) . . ?
C4 C5 C24 119.5(2) . . ?
C6 C5 C24 122.4(2) . . ?
C6 C5 C4 118.1(2) . . ?
C44 C39 C38 119.2(2) . . ?
C40 C39 C38 123.3(2) . . ?
C40 C39 C44 117.4(2) . . ?
C7 C3 C4 121.7(2) . . ?
C2 C3 C4 117.2(2) . . ?
C2 C3 C7 121.1(2) . . ?
C31 C32 C33 119.7(2) . . ?
C37 C32 C33 118.1(2) . . ?
C37 C32 C31 122.2(2) . . ?
C45 C44 C39 119.4(2) . . ?
C43 C44 C39 118.2(3) . . ?
C43 C44 C45 122.4(3) . . ?
C31 C30 C25 119.2(2) . . ?
C29 C30 C25 118.7(3) . . ?
C29 C30 C31 122.1(3) . . ?
C35 C34 C33 121.2(3) . . ?
H34 C34 C33 119.41(15) . . ?
H34 C34 C35 119.41(18) . . ?
C12 C13 C8 123.1(2) . . ?
H13 C13 C8 118.47(14) . . ?
H13 C13 C12 118.47(15) . . ?
C45 C46 C47 119.0(3) . . ?
C51 C46 C47 118.7(3) . . ?
C51 C46 C45 122.3(3) . . ?
C3 C7 C8 110.6(2) . . ?
C19 C7 C8 108.6(3) . . ?
C19 C7 C3 109.8(2) . . ?
C18 C7 C8 109.7(2) . . ?
C18 C7 C3 108.2(3) . . ?
C18 C7 C19 109.9(3) . . ?
C11 C12 C13 117.0(2) . . ?
C20 C12 C13 121.8(2) . . ?
C20 C12 C11 121.1(2) . . ?
C12 C11 C10 122.7(2) . . ?
H11 C11 C10 118.67(14) . . ?
H11 C11 C12 118.67(15) . . ?
C30 C31 C32 121.9(2) . . ?
H31 C31 C32 119.04(15) . . ?
H31 C31 C30 119.04(16) . . ?
C1 C6 C5 122.0(3) . . ?
H6 C6 C5 119.00(16) . . ?
H6 C6 C1 119.00(17) . . ?
C46 C45 C44 122.4(2) . . ?
H45 C45 C44 118.81(16) . . ?
H45 C45 C46 118.81(16) . . ?
C1 C2 C3 123.1(2) . . ?
H2 C2 C3 118.44(16) . . ?
H2 C2 C1 118.44(15) . . ?
C36 C37 C32 122.0(3) . . ?
H37 C37 C32 119.02(16) . . ?
H37 C37 C36 119.02(17) . . ?
C41 C40 C39 121.6(3) . . ?
H40 C40 C39 119.19(16) . . ?
H40 C40 C41 119.2(2) . . ?
C35 C36 C37 119.8(3) . . ?
H36 C36 C37 120.08(17) . . ?
H36 C36 C35 120.08(18) . . ?
C2 C1 C6 117.3(2) . . ?
C14 C1 C6 121.8(3) . . ?
C14 C1 C2 120.9(3) . . ?
C27 C26 C25 121.4(3) . . ?
H26 C26 C25 119.28(17) . . ?
H26 C26 C27 119.3(2) . . ?
C28 C29 C30 121.2(3) . . ?
H29 C29 C30 119.40(18) . . ?
H29 C29 C28 119.4(2) . . ?
C36 C35 C34 121.1(3) . . ?
H35 C35 C34 119.44(18) . . ?
H35 C35 C36 119.44(18) . . ?
C49 C48 C47 122.1(3) . . ?
H48 C48 C47 118.96(16) . . ?
H48 C48 C49 119.0(2) . . ?
C28 C27 C26 120.6(3) . . ?
H27 C27 C26 119.7(2) . . ?
H27 C27 C28 119.72(19) . . ?
C12 C20 C21 112.0(3) . . ?
C22 C20 C21 109.2(5) . . ?
C22 C20 C12 110.0(3) . . ?
C23 C20 C21 108.4(5) . . ?
C23 C20 C12 108.7(3) . . ?
C23 C20 C22 108.5(5) . . ?
C3AA C20 C21 133.5(6) . . ?
C3AA C20 C12 114.4(5) . . ?
C3AA C20 C22 50.8(7) . . ?
C3AA C20 C23 59.1(7) . . ?
C4AA C20 C21 51.2(7) . . ?
C4AA C20 C12 110.6(5) . . ?
C4AA C20 C22 61.7(7) . . ?
C4AA C20 C23 140.3(6) . . ?
C4AA C20 C3AA 107.2(9) . . ?
C5AA C20 C21 59.2(6) . . ?
C5AA C20 C12 109.7(5) . . ?
C5AA C20 C22 140.0(6) . . ?
C5AA C20 C23 52.6(6) . . ?
C5AA C20 C3AA 106.6(9) . . ?
C5AA C20 C4AA 107.9(9) . . ?
C42 C43 C44 122.1(3) . . ?
H43 C43 C44 118.93(19) . . ?
H43 C43 C42 118.9(2) . . ?
C50 C51 C46 121.7(3) . . ?
H51 C51 C46 119.13(19) . . ?
H51 C51 C50 119.1(2) . . ?
C41 C42 C43 119.8(3) . . ?
H42 C42 C43 120.1(2) . . ?
H42 C42 C41 120.1(2) . . ?
C27 C28 C29 120.4(3) . . ?
H28 C28 C29 119.8(2) . . ?
H28 C28 C27 119.80(19) . . ?
C42 C41 C40 120.8(3) . . ?
H41 C41 C40 119.6(2) . . ?
H41 C41 C42 119.6(2) . . ?
C15 C14 C1 109.6(4) . . ?
C17 C14 C1 115.5(5) . . ?
C17 C14 C15 117.2(7) . . ?
C16 C14 C1 106.3(4) . . ?
C16 C14 C15 98.4(5) . . ?
C16 C14 C17 107.8(7) . . ?
C0AA C14 C1 108.3(4) . . ?
C0AA C14 C15 83.1(6) . . ?
C0AA C14 C17 43.0(6) . . ?
C0AA C14 C16 142.5(5) . . ?
C1AA C14 C1 115.9(7) . . ?
C1AA C14 C15 30.9(7) . . ?
C1AA C14 C17 127.3(8) . . ?
C1AA C14 C16 67.5(8) . . ?
C1AA C14 C0AA 108.4(8) . . ?
C2AA C14 C1 108.6(5) . . ?
C2AA C14 C15 137.4(6) . . ?
C2AA C14 C17 59.4(7) . . ?
C2AA C14 C16 52.5(6) . . ?
C2AA C14 C0AA 102.2(7) . . ?
C2AA C14 C1AA 112.5(9) . . ?
C49 C50 C51 120.1(3) . . ?
H50 C50 C51 120.0(2) . . ?
H50 C50 C49 120.0(2) . . ?
C50 C49 C48 120.2(3) . . ?
H49 C49 C48 119.9(2) . . ?
H49 C49 C50 119.9(2) . . ?
H19a C19 C7 109.5 . . ?
H19b C19 C7 109.5 . . ?
H19b C19 H19a 109.5 . . ?
H19c C19 C7 109.5 . . ?
H19c C19 H19a 109.5 . . ?
H19c C19 H19b 109.5 . . ?
H18a C18 C7 109.5 . . ?
H18b C18 C7 109.5 . . ?
H18b C18 H18a 109.5 . . ?
H18c C18 C7 109.5 . . ?
H18c C18 H18a 109.5 . . ?
H18c C18 H18b 109.5 . . ?
H15a C15 C14 109.5 . . ?
H15b C15 C14 109.5 . . ?
H15b C15 H15a 109.5 . . ?
H15c C15 C14 109.5 . . ?
H15c C15 H15a 109.5 . . ?
H15c C15 H15b 109.5 . . ?
H22a C22 C20 109.5 . . ?
H22b C22 C20 109.5 . . ?
H22b C22 H22a 109.5 . . ?
H22c C22 C20 109.5 . . ?
H22c C22 H22a 109.5 . . ?
H22c C22 H22b 109.5 . . ?
H17a C17 C14 109.5 . . ?
H17b C17 C14 109.5 . . ?
H17b C17 H17a 109.5 . . ?
H17c C17 C14 109.5 . . ?
H17c C17 H17a 109.5 . . ?
H17c C17 H17b 109.5 . . ?
H16a C16 C14 109.5 . . ?
H16b C16 C14 109.5 . . ?
H16b C16 H16a 109.5 . . ?
H16c C16 C14 109.5 . . ?
H16c C16 H16a 109.5 . . ?
H16c C16 H16b 109.5 . . ?
H23a C23 C20 109.5 . . ?
H23b C23 C20 109.5 . . ?
H23b C23 H23a 109.5 . . ?
H23c C23 C20 109.5 . . ?
H23c C23 H23a 109.5 . . ?
H23c C23 H23b 109.5 . . ?
C4A O2 C9A 119.44(18) . . ?
C39A C38A C10A 119.6(2) . . ?
C47A C38A C10A 119.9(2) . . ?
C47A C38A C39A 120.5(2) . . ?
C9A C10A C38A 120.3(2) . . ?
C11A C10A C38A 121.5(2) . . ?
C11A C10A C9A 118.2(2) . . ?
C10A C9A O2 114.46(19) . . ?
C8A C9A O2 123.3(2) . . ?
C8A C9A C10A 122.2(2) . . ?
C12A C11A C10A 122.0(2) . . ?
H11A C11A C10A 119.01(14) . . ?
H11A C11A C12A 119.01(14) . . ?
C13A C8A C9A 117.1(2) . . ?
C7A C8A C9A 121.4(2) . . ?
C7A C8A C13A 121.4(2) . . ?
C44A C39A C38A 119.2(2) . . ?
C40A C39A C38A 122.9(2) . . ?
C40A C39A C44A 117.9(2) . . ?
C3A C4A O2 123.0(2) . . ?
C5A C4A O2 114.2(2) . . ?
C5A C4A C3A 122.9(2) . . ?
C7A C3A C4A 121.9(2) . . ?
C2A C3A C4A 116.7(2) . . ?
C2A C3A C7A 121.3(2) . . ?
C46A C47A C38A 119.6(2) . . ?
C48A C47A C38A 122.9(2) . . ?
C48A C47A C46A 117.4(2) . . ?
C13A C12A C11A 117.2(2) . . ?
C20A C12A C11A 121.3(2) . . ?
C20A C12A C13A 121.5(2) . . ?
C12A C13A C8A 123.3(2) . . ?
H13A C13A C8A 118.37(14) . . ?
H13A C13A C12A 118.37(13) . . ?
C45A C46A C47A 119.0(2) . . ?
C51A C46A C47A 118.8(2) . . ?
C51A C46A C45A 122.2(2) . . ?
C45A C44A C39A 119.5(2) . . ?
C43A C44A C39A 118.5(3) . . ?
C43A C44A C45A 122.0(2) . . ?
C24A C5A C4A 118.2(2) . . ?
C6A C5A C4A 117.8(2) . . ?
C6A C5A C24A 123.9(2) . . ?
C25A C24A C5A 120.3(2) . . ?
C33A C24A C5A 118.5(2) . . ?
C33A C24A C25A 121.0(3) . . ?
C44A C45A C46A 122.1(2) . . ?
H45A C45A C46A 118.94(15) . . ?
H45A C45A C44A 118.94(15) . . ?
C3A C7A C8A 110.3(2) . . ?
C18A C7A C8A 110.0(2) . . ?
C18A C7A C3A 110.9(2) . . ?
C19A C7A C8A 108.2(2) . . ?
C19A C7A C3A 107.9(2) . . ?
C19A C7A C18A 109.6(3) . . ?
C41A C40A C39A 121.3(3) . . ?
H40A C40A C39A 119.34(14) . . ?
H40A C40A C41A 119.34(18) . . ?
C30A C25A C24A 118.8(3) . . ?
C26A C25A C24A 122.9(3) . . ?
C26A C25A C30A 118.3(3) . . ?
C22A C20A C12A 110.2(3) . . ?
C21A C20A C12A 109.2(3) . . ?
C21A C20A C22A 107.5(5) . . ?
C23A C20A C12A 113.9(3) . . ?
C23A C20A C22A 108.2(5) . . ?
C23A C20A C21A 107.7(5) . . ?
C21B C20A C12A 113.7(4) . . ?
C21B C20A C22A 51.6(5) . . ?
C21B C20A C21A 57.5(6) . . ?
C21B C20A C23A 132.4(5) . . ?
C23B C20A C12A 108.9(4) . . ?
C23B C20A C22A 140.4(5) . . ?
C23B C20A C21A 52.5(6) . . ?
C23B C20A C23A 59.8(6) . . ?
C23B C20A C21B 106.0(7) . . ?
C22B C20A C12A 107.7(5) . . ?
C22B C20A C22A 63.5(7) . . ?
C22B C20A C21A 142.7(6) . . ?
C22B C20A C23A 50.8(6) . . ?
C22B C20A C21B 110.9(7) . . ?
C22B C20A C23B 109.6(8) . . ?
C49A C48A C47A 121.4(3) . . ?
H48A C48A C47A 119.31(15) . . ?
H48A C48A C49A 119.31(18) . . ?
C2A C1A C6A 117.6(2) . . ?
C14A C1A C6A 120.1(2) . . ?
C14A C1A C2A 122.3(3) . . ?
C1A C6A C5A 122.1(2) . . ?
H6A C6A C5A 118.96(15) . . ?
H6A C6A C1A 118.96(15) . . ?
C32A C33A C24A 119.7(3) . . ?
C34A C33A C24A 122.8(3) . . ?
C34A C33A C32A 117.4(3) . . ?
C1A C2A C3A 122.9(2) . . ?
H2A C2A C3A 118.56(15) . . ?
H2A C2A C1A 118.56(16) . . ?
C50A C51A C46A 121.2(3) . . ?
H51A C51A C46A 119.39(17) . . ?
H51A C51A C50A 119.39(18) . . ?
C42A C43A C44A 121.7(3) . . ?
H43A C43A C44A 119.14(17) . . ?
H43A C43A C42A 119.14(17) . . ?
C31A C30A C25A 119.0(3) . . ?
C29A C30A C25A 118.2(4) . . ?
C29A C30A C31A 122.7(3) . . ?
C50A C49A C48A 120.5(3) . . ?
H49A C49A C48A 119.76(18) . . ?
H49A C49A C50A 119.76(18) . . ?
C31A C32A C33A 118.8(3) . . ?
C37A C32A C33A 118.4(3) . . ?
C37A C32A C31A 122.9(3) . . ?
C42A C41A C40A 120.6(3) . . ?
H41A C41A C40A 119.68(18) . . ?
H41A C41A C42A 119.68(18) . . ?
C41A C42A C43A 120.0(3) . . ?
H42A C42A C43A 120.02(17) . . ?
H42A C42A C41A 120.02(18) . . ?
C27A C26A C25A 120.9(3) . . ?
H26A C26A C25A 119.57(17) . . ?
H26A C26A C27A 119.6(2) . . ?
C16A C14A C1A 111.2(3) . . ?
C15A C14A C1A 111.9(3) . . ?
C15A C14A C16A 107.8(3) . . ?
C17A C14A C1A 107.8(3) . . ?
C17A C14A C16A 110.2(4) . . ?
C17A C14A C15A 107.8(4) . . ?
C49A C50A C51A 120.7(3) . . ?
H50A C50A C51A 119.67(18) . . ?
H50A C50A C49A 119.67(18) . . ?
C35A C34A C33A 121.8(4) . . ?
H34A C34A C33A 119.08(18) . . ?
H34A C34A C35A 119.1(3) . . ?
C32A C31A C30A 122.6(3) . . ?
H31A C31A C30A 118.7(2) . . ?
H31A C31A C32A 118.7(2) . . ?
H18d C18A C7A 109.5 . . ?
H18e C18A C7A 109.5 . . ?
H18e C18A H18d 109.5 . . ?
H18f C18A C7A 109.5 . . ?
H18f C18A H18d 109.5 . . ?
H18f C18A H18e 109.5 . . ?
C36A C37A C32A 121.4(4) . . ?
H37A C37A C32A 119.3(2) . . ?
H37A C37A C36A 119.3(3) . . ?
H19d C19A C7A 109.5 . . ?
H19e C19A C7A 109.5 . . ?
H19e C19A H19d 109.5 . . ?
H19f C19A C7A 109.5 . . ?
H19f C19A H19d 109.5 . . ?
H19f C19A H19e 109.5 . . ?
C36A C35A C34A 120.7(4) . . ?
H35A C35A C34A 119.7(3) . . ?
H35A C35A C36A 119.7(3) . . ?
C28A C29A C30A 121.8(4) . . ?
H29A C29A C30A 119.1(3) . . ?
H29A C29A C28A 119.1(2) . . ?
H16d C16A C14A 109.5 . . ?
H16e C16A C14A 109.5 . . ?
H16e C16A H16d 109.5 . . ?
H16f C16A C14A 109.5 . . ?
H16f C16A H16d 109.5 . . ?
H16f C16A H16e 109.5 . . ?
C28A C27A C26A 120.0(4) . . ?
H27A C27A C26A 120.0(2) . . ?
H27A C27A C28A 120.0(2) . . ?
C27A C28A C29A 120.7(4) . . ?
H28A C28A C29A 119.6(2) . . ?
H28A C28A C27A 119.6(2) . . ?
H15d C15A C14A 109.5 . . ?
H15e C15A C14A 109.5 . . ?
H15e C15A H15d 109.5 . . ?
H15f C15A C14A 109.5 . . ?
H15f C15A H15d 109.5 . . ?
H15f C15A H15e 109.5 . . ?
H17d C17A C14A 109.5 . . ?
H17e C17A C14A 109.5 . . ?
H17e C17A H17d 109.5 . . ?
H17f C17A C14A 109.5 . . ?
H17f C17A H17d 109.5 . . ?
H17f C17A H17e 109.5 . . ?
C35A C36A C37A 120.3(4) . . ?
H36A C36A C37A 119.9(3) . . ?
H36A C36A C35A 119.9(3) . . ?
H22d C22A C20A 109.5 . . ?
H22e C22A C20A 109.5 . . ?
H22e C22A H22d 109.5 . . ?
H22f C22A C20A 109.5 . . ?
H22f C22A H22d 109.5 . . ?
H22f C22A H22e 109.5 . . ?
H21d C21A C20A 109.5 . . ?
H21e C21A C20A 109.5 . . ?
H21e C21A H21d 109.5 . . ?
H21f C21A C20A 109.5 . . ?
H21f C21A H21d 109.5 . . ?
H21f C21A H21e 109.5 . . ?
H23d C23A C20A 109.5 . . ?
H23e C23A C20A 109.5 . . ?
H23e C23A H23d 109.5 . . ?
H23f C23A C20A 109.5 . . ?
H23f C23A H23d 109.5 . . ?
H23f C23A H23e 109.5 . . ?
H21g C21B C20A 109.5 . . ?
H21h C21B C20A 109.5 . . ?
H21h C21B H21g 109.5 . . ?
H21i C21B C20A 109.5 . . ?
H21i C21B H21g 109.5 . . ?
H21i C21B H21h 109.5 . . ?
H23g C23B C20A 109.5 . . ?
H23h C23B C20A 109.5 . . ?
H23h C23B H23g 109.5 . . ?
H23i C23B C20A 109.5 . . ?
H23i C23B H23g 109.5 . . ?
H23i C23B H23h 109.5 . . ?
H22g C22B C20A 109.5 . . ?
H22h C22B C20A 109.5 . . ?
H22h C22B H22g 109.5 . . ?
H22i C22B C20A 109.5 . . ?
H22i C22B H22g 109.5 . . ?
H22i C22B H22h 109.5 . . ?
H0Aa C0AA C14 109.5 . . ?
H0Ab C0AA C14 109.5 . . ?
H0Ab C0AA H0Aa 109.5 . . ?
H0Ac C0AA C14 109.5 . . ?
H0Ac C0AA H0Aa 109.5 . . ?
H0Ac C0AA H0Ab 109.5 . . ?
H1Aa C1AA C14 109.5 . . ?
H1Ab C1AA C14 109.5 . . ?
H1Ab C1AA H1Aa 109.5 . . ?
H1Ac C1AA C14 109.5 . . ?
H1Ac C1AA H1Aa 109.5 . . ?
H1Ac C1AA H1Ab 109.5 . . ?
H2Aa C2AA C14 109.5 . . ?
H2Ab C2AA C14 109.5 . . ?
H2Ab C2AA H2Aa 109.5 . . ?
H2Ac C2AA C14 109.5 . . ?
H2Ac C2AA H2Aa 109.5 . . ?
H2Ac C2AA H2Ab 109.5 . . ?
H3Aa C3AA C20 109.5 . . ?
H3Ab C3AA C20 109.5 . . ?
H3Ab C3AA H3Aa 109.5 . . ?
H3Ac C3AA C20 109.5 . . ?
H3Ac C3AA H3Aa 109.5 . . ?
H3Ac C3AA H3Ab 109.5 . . ?
H4Aa C4AA C20 109.5 . . ?
H4Ab C4AA C20 109.5 . . ?
H4Ab C4AA H4Aa 109.5 . . ?
H4Ac C4AA C20 109.5 . . ?
H4Ac C4AA H4Aa 109.5 . . ?
H4Ac C4AA H4Ab 109.5 . . ?
H5Aa C5AA C20 109.5 . . ?
H5Ab C5AA C20 109.5 . . ?
H5Ab C5AA H5Aa 109.5 . . ?
H5Ac C5AA C20 109.5 . . ?
H5Ac C5AA H5Aa 109.5 . . ?
H5Ac C5AA H5Ab 109.5 . . ?

loop_
_geom_bond_atom_site_label_1
_geom_bond_atom_site_label_2
_geom_bond_distance
_geom_bond_site_symmetry_2
_geom_bond_publ_flag
O1 C4 1.378(3) . ?
O1 C9 1.372(3) . ?
C21 C20 1.523(7) . ?
C21 H21a 0.9600 . ?
C21 H21b 0.9600 . ?
C21 H21c 0.9600 . ?
C24 C33 1.406(3) . ?
C24 C25 1.408(4) . ?
C24 C5 1.494(3) . ?
C4 C5 1.395(4) . ?
C4 C3 1.378(3) . ?
C33 C32 1.438(3) . ?
C33 C34 1.423(4) . ?
C9 C8 1.381(3) . ?
C9 C10 1.402(3) . ?
C8 C13 1.399(4) . ?
C8 C7 1.527(4) . ?
C10 C38 1.509(3) . ?
C10 C11 1.390(3) . ?
C47 C38 1.405(3) . ?
C47 C46 1.439(4) . ?
C47 C48 1.417(4) . ?
C38 C39 1.410(4) . ?
C25 C30 1.443(4) . ?
C25 C26 1.422(4) . ?
C5 C6 1.394(4) . ?
C39 C44 1.441(4) . ?
C39 C40 1.419(4) . ?
C3 C7 1.525(4) . ?
C3 C2 1.398(4) . ?
C32 C31 1.381(4) . ?
C32 C37 1.425(4) . ?
C44 C45 1.381(4) . ?
C44 C43 1.422(4) . ?
C30 C31 1.387(4) . ?
C30 C29 1.425(4) . ?
C34 C35 1.354(4) . ?
C34 H34 0.9300 . ?
C13 C12 1.385(4) . ?
C13 H13 0.9300 . ?
C46 C45 1.378(4) . ?
C46 C51 1.417(4) . ?
C7 C19 1.534(4) . ?
C7 C18 1.542(4) . ?
C12 C11 1.395(4) . ?
C12 C20 1.532(4) . ?
C11 H11 0.9300 . ?
C31 H31 0.9300 . ?
C6 C1 1.387(4) . ?
C6 H6 0.9300 . ?
C45 H45 0.9300 . ?
C2 C1 1.388(4) . ?
C2 H2 0.9300 . ?
C37 C36 1.344(4) . ?
C37 H37 0.9300 . ?
C40 C41 1.354(4) . ?
C40 H40 0.9300 . ?
C36 C35 1.405(4) . ?
C36 H36 0.9300 . ?
C1 C14 1.538(4) . ?
C26 C27 1.360(4) . ?
C26 H26 0.9300 . ?
C29 C28 1.350(5) . ?
C29 H29 0.9300 . ?
C35 H35 0.9300 . ?
C48 C49 1.356(4) . ?
C48 H48 0.9300 . ?
C27 C28 1.411(5) . ?
C27 H27 0.9300 . ?
C20 C22 1.509(7) . ?
C20 C23 1.515(7) . ?
C20 C3AA 1.525(13) . ?
C20 C4AA 1.533(13) . ?
C20 C5AA 1.534(12) . ?
C43 C42 1.338(5) . ?
C43 H43 0.9300 . ?
C51 C50 1.345(5) . ?
C51 H51 0.9300 . ?
C42 C41 1.410(5) . ?
C42 H42 0.9300 . ?
C28 H28 0.9300 . ?
C41 H41 0.9300 . ?
C14 C15 1.580(9) . ?
C14 C17 1.424(11) . ?
C14 C16 1.599(9) . ?
C14 C0AA 1.622(9) . ?
C14 C1AA 1.428(14) . ?
C14 C2AA 1.512(11) . ?
C50 C49 1.410(5) . ?
C50 H50 0.9300 . ?
C49 H49 0.9300 . ?
C19 H19a 0.9600 . ?
C19 H19b 0.9600 . ?
C19 H19c 0.9600 . ?
C18 H18a 0.9600 . ?
C18 H18b 0.9600 . ?
C18 H18c 0.9600 . ?
C15 H15a 0.9600 . ?
C15 H15b 0.9600 . ?
C15 H15c 0.9600 . ?
C22 H22a 0.9600 . ?
C22 H22b 0.9600 . ?
C22 H22c 0.9600 . ?
C17 H17a 0.9600 . ?
C17 H17b 0.9600 . ?
C17 H17c 0.9600 . ?
C16 H16a 0.9600 . ?
C16 H16b 0.9600 . ?
C16 H16c 0.9600 . ?
C23 H23a 0.9600 . ?
C23 H23b 0.9600 . ?
C23 H23c 0.9600 . ?
O2 C9A 1.365(3) . ?
O2 C4A 1.379(3) . ?
C38A C10A 1.505(3) . ?
C38A C39A 1.409(3) . ?
C38A C47A 1.407(3) . ?
C10A C9A 1.395(3) . ?
C10A C11A 1.390(3) . ?
C9A C8A 1.389(3) . ?
C11A C12A 1.395(3) . ?
C11A H11A 0.9300 . ?
C8A C13A 1.392(3) . ?
C8A C7A 1.531(3) . ?
C39A C44A 1.441(3) . ?
C39A C40A 1.419(4) . ?
C4A C3A 1.380(3) . ?
C4A C5A 1.398(3) . ?
C3A C7A 1.527(3) . ?
C3A C2A 1.403(4) . ?
C47A C46A 1.442(3) . ?
C47A C48A 1.426(4) . ?
C12A C13A 1.390(4) . ?
C12A C20A 1.533(3) . ?
C13A H13A 0.9300 . ?
C46A C45A 1.390(4) . ?
C46A C51A 1.424(4) . ?
C44A C45A 1.386(4) . ?
C44A C43A 1.423(4) . ?
C5A C24A 1.499(4) . ?
C5A C6A 1.383(4) . ?
C24A C25A 1.408(4) . ?
C24A C33A 1.402(4) . ?
C45A H45A 0.9300 . ?
C7A C18A 1.534(4) . ?
C7A C19A 1.550(4) . ?
C40A C41A 1.361(4) . ?
C40A H40A 0.9300 . ?
C25A C30A 1.441(4) . ?
C25A C26A 1.418(4) . ?
C20A C22A 1.512(6) . ?
C20A C21A 1.538(7) . ?
C20A C23A 1.504(6) . ?
C20A C21B 1.508(10) . ?
C20A C23B 1.519(11) . ?
C20A C22B 1.529(12) . ?
C48A C49A 1.358(4) . ?
C48A H48A 0.9300 . ?
C1A C6A 1.395(4) . ?
C1A C2A 1.386(4) . ?
C1A C14A 1.540(4) . ?
C6A H6A 0.9300 . ?
C33A C32A 1.433(4) . ?
C33A C34A 1.421(4) . ?
C2A H2A 0.9300 . ?
C51A C50A 1.342(5) . ?
C51A H51A 0.9300 . ?
C43A C42A 1.348(5) . ?
C43A H43A 0.9300 . ?
C30A C31A 1.392(5) . ?
C30A C29A 1.418(5) . ?
C49A C50A 1.411(5) . ?
C49A H49A 0.9300 . ?
C32A C31A 1.384(5) . ?
C32A C37A 1.435(5) . ?
C41A C42A 1.416(4) . ?
C41A H41A 0.9300 . ?
C42A H42A 0.9300 . ?
C26A C27A 1.366(5) . ?
C26A H26A 0.9300 . ?
C14A C16A 1.514(5) . ?
C14A C15A 1.521(5) . ?
C14A C17A 1.504(5) . ?
C50A H50A 0.9300 . ?
C34A C35A 1.356(5) . ?
C34A H34A 0.9300 . ?
C31A H31A 0.9300 . ?
C18A H18d 0.9600 . ?
C18A H18e 0.9600 . ?
C18A H18f 0.9600 . ?
C37A C36A 1.346(6) . ?
C37A H37A 0.9300 . ?
C19A H19d 0.9600 . ?
C19A H19e 0.9600 . ?
C19A H19f 0.9600 . ?
C35A C36A 1.400(7) . ?
C35A H35A 0.9300 . ?
C29A C28A 1.330(6) . ?
C29A H29A 0.9300 . ?
C16A H16d 0.9600 . ?
C16A H16e 0.9600 . ?
C16A H16f 0.9600 . ?
C27A C28A 1.422(6) . ?
C27A H27A 0.9300 . ?
C28A H28A 0.9300 . ?
C15A H15d 0.9600 . ?
C15A H15e 0.9600 . ?
C15A H15f 0.9600 . ?
C17A H17d 0.9600 . ?
C17A H17e 0.9600 . ?
C17A H17f 0.9600 . ?
C36A H36A 0.9300 . ?
C22A H22d 0.9600 . ?
C22A H22e 0.9600 . ?
C22A H22f 0.9600 . ?
C21A H21d 0.9600 . ?
C21A H21e 0.9600 . ?
C21A H21f 0.9600 . ?
C23A H23d 0.9600 . ?
C23A H23e 0.9600 . ?
C23A H23f 0.9600 . ?
C21B H21g 0.9600 . ?
C21B H21h 0.9600 . ?
C21B H21i 0.9600 . ?
C23B H23g 0.9600 . ?
C23B H23h 0.9600 . ?
C23B H23i 0.9600 . ?
C22B H22g 0.9600 . ?
C22B H22h 0.9600 . ?
C22B H22i 0.9600 . ?
C0AA H0Aa 0.9600 . ?
C0AA H0Ab 0.9600 . ?
C0AA H0Ac 0.9600 . ?
C1AA H1Aa 0.9600 . ?
C1AA H1Ab 0.9600 . ?
C1AA H1Ac 0.9600 . ?
C2AA H2Aa 0.9600 . ?
C2AA H2Ab 0.9600 . ?
C2AA H2Ac 0.9600 . ?
C3AA H3Aa 0.9600 . ?
C3AA H3Ab 0.9600 . ?
C3AA H3Ac 0.9600 . ?
C4AA H4Aa 0.9600 . ?
C4AA H4Ab 0.9600 . ?
C4AA H4Ac 0.9600 . ?
C5AA H5Aa 0.9600 . ?
C5AA H5Ab 0.9600 . ?
C5AA H5Ac 0.9600 . ?

loop_
_geom_torsion_atom_site_label_1
_geom_torsion_atom_site_label_2
_geom_torsion_atom_site_label_3
_geom_torsion_atom_site_label_4
_geom_torsion
_geom_torsion_site_symmetry_1
_geom_torsion_site_symmetry_2
_geom_torsion_site_symmetry_3
_geom_torsion_site_symmetry_4
_geom_torsion_publ_flag
O1 C4 C5 C24 1.2(3) . . . . ?
O1 C4 C5 C6 -179.7(2) . . . . ?
O1 C4 C3 C7 -0.7(3) . . . . ?
O1 C4 C3 C2 179.5(3) . . . . ?
O1 C9 C8 C13 -179.1(2) . . . . ?
O1 C9 C8 C7 0.2(3) . . . . ?
O1 C9 C10 C38 -2.6(3) . . . . ?
O1 C9 C10 C11 179.1(2) . . . . ?
C21 C20 C12 C13 0.8(5) . . . . ?
C21 C20 C12 C11 -178.3(4) . . . . ?
C24 C33 C32 C31 -1.8(3) . . . . ?
C24 C33 C32 C37 178.7(2) . . . . ?
C24 C33 C34 C35 -179.3(3) . . . . ?
C24 C25 C30 C31 -3.0(3) . . . . ?
C24 C25 C30 C29 177.7(3) . . . . ?
C24 C25 C26 C27 -179.8(3) . . . . ?
C24 C5 C4 C3 -179.1(2) . . . . ?
C24 C5 C6 C1 179.4(3) . . . . ?
C4 C5 C6 C1 0.2(3) . . . . ?
C4 C3 C7 C8 -1.8(3) . . . . ?
C4 C3 C7 C19 118.1(3) . . . . ?
C4 C3 C7 C18 -122.0(3) . . . . ?
C4 C3 C2 C1 0.1(3) . . . . ?
C33 C32 C31 C30 2.0(3) . . . . ?
C33 C32 C37 C36 1.1(3) . . . . ?
C33 C34 C35 C36 0.1(3) . . . . ?
C9 C8 C13 C12 0.2(3) . . . . ?
C9 C8 C7 C3 2.0(3) . . . . ?
C9 C8 C7 C19 -118.6(3) . . . . ?
C9 C8 C7 C18 121.3(3) . . . . ?
C9 C10 C38 C47 70.1(3) . . . . ?
C9 C10 C38 C39 -108.1(2) . . . . ?
C9 C10 C11 C12 -0.0(3) . . . . ?
C8 C13 C12 C11 -0.7(3) . . . . ?
C8 C13 C12 C20 -179.9(3) . . . . ?
C8 C7 C3 C2 178.0(2) . . . . ?
C10 C38 C47 C46 -177.0(2) . . . . ?
C10 C38 C47 C48 2.7(3) . . . . ?
C10 C38 C39 C44 176.6(2) . . . . ?
C10 C38 C39 C40 -2.1(3) . . . . ?
C10 C11 C12 C13 0.6(3) . . . . ?
C10 C11 C12 C20 179.8(3) . . . . ?
C47 C38 C39 C44 -1.6(3) . . . . ?
C47 C38 C39 C40 179.8(2) . . . . ?
C47 C46 C45 C44 -1.3(3) . . . . ?
C47 C46 C51 C50 0.5(3) . . . . ?
C47 C48 C49 C50 0.6(4) . . . . ?
C38 C39 C44 C45 0.6(3) . . . . ?
C38 C39 C44 C43 -179.4(2) . . . . ?
C38 C39 C40 C41 179.7(3) . . . . ?
C25 C30 C31 C32 0.3(3) . . . . ?
C25 C30 C29 C28 2.6(3) . . . . ?
C25 C26 C27 C28 1.5(3) . . . . ?
C5 C6 C1 C2 -0.3(3) . . . . ?
C5 C6 C1 C14 179.2(3) . . . . ?
C39 C44 C45 C46 0.9(3) . . . . ?
C39 C44 C43 C42 -0.5(3) . . . . ?
C39 C40 C41 C42 -0.3(4) . . . . ?
C3 C2 C1 C6 0.2(3) . . . . ?
C3 C2 C1 C14 -179.4(3) . . . . ?
C32 C31 C30 C29 179.6(3) . . . . ?
C32 C37 C36 C35 -1.2(3) . . . . ?
C44 C45 C46 C51 178.8(3) . . . . ?
C44 C43 C42 C41 1.3(4) . . . . ?
C30 C29 C28 C27 0.9(4) . . . . ?
C34 C35 C36 C37 0.6(4) . . . . ?
C13 C12 C20 C22 -120.8(4) . . . . ?
C13 C12 C20 C23 120.5(4) . . . . ?
C13 C12 C20 C3AA -175.7(8) . . . . ?
C13 C12 C20 C4AA -54.5(8) . . . . ?
C13 C12 C20 C5AA 64.5(7) . . . . ?
C46 C51 C50 C49 -0.9(4) . . . . ?
C6 C1 C14 C15 132.7(5) . . . . ?
C6 C1 C14 C17 -2.3(8) . . . . ?
C6 C1 C14 C16 -121.8(5) . . . . ?
C6 C1 C14 C0AA 43.6(5) . . . . ?
C6 C1 C14 C1AA 165.6(10) . . . . ?
C6 C1 C14 C2AA -66.6(7) . . . . ?
C2 C1 C14 C15 -47.8(5) . . . . ?
C2 C1 C14 C17 177.2(8) . . . . ?
C2 C1 C14 C16 57.7(5) . . . . ?
C2 C1 C14 C0AA -136.9(5) . . . . ?
C2 C1 C14 C1AA -14.9(9) . . . . ?
C2 C1 C14 C2AA 112.9(7) . . . . ?
C40 C41 C42 C43 -0.9(4) . . . . ?
C26 C27 C28 C29 -3.0(4) . . . . ?
C48 C49 C50 C51 0.4(4) . . . . ?
O2 C9A C10A C38A -0.7(3) . . . . ?
O2 C9A C10A C11A -179.7(2) . . . . ?
O2 C9A C8A C13A 179.6(2) . . . . ?
O2 C9A C8A C7A -2.6(3) . . . . ?
O2 C4A C3A C7A 2.3(3) . . . . ?
O2 C4A C3A C2A 180.0(3) . . . . ?
O2 C4A C5A C24A -0.8(3) . . . . ?
O2 C4A C5A C6A -179.8(2) . . . . ?
C38A C10A C9A C8A 179.3(2) . . . . ?
C38A C10A C11A C12A -179.1(2) . . . . ?
C38A C39A C44A C45A -0.7(3) . . . . ?
C38A C39A C44A C43A 179.0(2) . . . . ?
C38A C39A C40A C41A -179.0(3) . . . . ?
C38A C47A C46A C45A 2.3(3) . . . . ?
C38A C47A C46A C51A -178.1(2) . . . . ?
C38A C47A C48A C49A 178.8(3) . . . . ?
C10A C9A C8A C13A -0.4(3) . . . . ?
C10A C9A C8A C7A 177.4(2) . . . . ?
C10A C11A C12A C13A 0.0(3) . . . . ?
C10A C11A C12A C20A 179.8(2) . . . . ?
C9A C8A C13A C12A 0.3(3) . . . . ?
C9A C8A C7A C3A 7.9(3) . . . . ?
C9A C8A C7A C18A 130.6(3) . . . . ?
C9A C8A C7A C19A -109.8(3) . . . . ?
C11A C12A C13A C8A -0.1(3) . . . . ?
C11A C12A C20A C22A 122.1(5) . . . . ?
C11A C12A C20A C21A -120.0(5) . . . . ?
C11A C12A C20A C23A 0.3(5) . . . . ?
C11A C12A C20A C21B 177.9(7) . . . . ?
C11A C12A C20A C23B -64.2(6) . . . . ?
C11A C12A C20A C22B 54.6(7) . . . . ?
C8A C13A C12A C20A -179.9(2) . . . . ?
C8A C7A C3A C4A -7.8(3) . . . . ?
C8A C7A C3A C2A 174.6(2) . . . . ?
C39A C44A C45A C46A -0.5(3) . . . . ?
C39A C44A C43A C42A 0.0(3) . . . . ?
C39A C40A C41A C42A -0.0(3) . . . . ?
C4A C3A C7A C18A -129.9(3) . . . . ?
C4A C3A C7A C19A 110.1(3) . . . . ?
C4A C3A C2A C1A -0.4(3) . . . . ?
C4A C5A C24A C25A 108.1(3) . . . . ?
C4A C5A C24A C33A -66.9(3) . . . . ?
C4A C5A C6A C1A -0.1(3) . . . . ?
C3A C2A C1A C6A -0.3(3) . . . . ?
C3A C2A C1A C14A 177.0(3) . . . . ?
C47A C46A C45A C44A -0.3(3) . . . . ?
C47A C46A C51A C50A -0.9(3) . . . . ?
C47A C48A C49A C50A -0.7(3) . . . . ?
C46A C45A C44A C43A 179.8(3) . . . . ?
C46A C51A C50A C49A -0.5(4) . . . . ?
C44A C43A C42A C41A -0.5(4) . . . . ?
C5A C24A C25A C30A -173.9(2) . . . . ?
C5A C24A C25A C26A 4.5(3) . . . . ?
C5A C24A C33A C32A 171.5(2) . . . . ?
C5A C24A C33A C34A -6.0(3) . . . . ?
C5A C6A C1A C2A 0.6(3) . . . . ?
C5A C6A C1A C14A -176.8(3) . . . . ?
C24A C25A C30A C31A 1.9(3) . . . . ?
C24A C25A C30A C29A -179.0(3) . . . . ?
C24A C25A C26A C27A 179.3(3) . . . . ?
C24A C33A C32A C31A 3.1(3) . . . . ?
C24A C33A C32A C37A -177.3(3) . . . . ?
C24A C33A C34A C35A 176.8(3) . . . . ?
C40A C41A C42A C43A 0.5(4) . . . . ?
C25A C30A C31A C32A -2.3(3) . . . . ?
C25A C30A C29A C28A -0.7(3) . . . . ?
C25A C26A C27A C28A 0.2(4) . . . . ?
C48A C49A C50A C51A 1.3(4) . . . . ?
C33A C32A C31A C30A -0.2(3) . . . . ?
C33A C32A C37A C36A 0.7(4) . . . . ?
C33A C34A C35A C36A 0.1(4) . . . . ?
C30A C31A C32A C37A -179.9(3) . . . . ?
C30A C29A C28A C27A -1.4(4) . . . . ?
C32A C37A C36A C35A -1.4(4) . . . . ?
C26A C27A C28A C29A 1.7(4) . . . . ?
C34A C35A C36A C37A 1.0(4) . . . . ?

loop_
_restr_equal_distance_atom_site_label_1
_restr_equal_distance_atom_site_label_2
_restr_equal_distance_site_symmetry_2
_restr_equal_distance_class_id
C21 C20 1 7
C20 C22 1 8
C20 C23 1 9
C20 C3AA 1 9
C20 C4AA 1 8
C14 C15 1 4
C14 C17 1 5
C14 C16 1 6
C14 C0AA 1 4
C14 C1AA 1 6
C14 C2AA 1 5
C20A C22A 1 1
C20A C21A 1 2
C20A C23A 1 3
C20A C21B 1 2
C20A C23B 1 3
C20A C22B 1 1
C5AA C20 1 7

loop_
_restr_equal_distance_class_class_id
_restr_equal_distance_class_target_weight_param
_restr_equal_distance_class_average
_restr_equal_distance_class_esd
_restr_equal_distance_class_diff_max
1 0.0200 1.5208 0.0087 0.0087
2 0.0200 1.5233 0.0150 0.0150
3 0.0200 1.5114 0.0073 0.0073
4 0.0200 1.6010 0.0213 0.0213
5 0.0200 1.4678 0.0440 0.0440
6 0.0200 1.5138 0.0853 0.0853
7 0.0200 1.5288 0.0055 0.0055
8 0.0200 1.5207 0.0118 0.0118
9 0.0200 1.5201 0.0048 0.0048

loop_
_restr_U_iso_atom_site_label
_restr_U_iso_weight_param
C21 0.0100
C15 0.0100
C22 0.0100
C17 0.0100
C16 0.0100
C23 0.0100
C21A 0.0100
C21B 0.0100
C23B 0.0100
C22B 0.0100
C0AA 0.0100
C1AA 0.0100
C2AA 0.0100
C3AA 0.0100
C4AA 0.0100
C5AA 0.0100
